data_1542313
loop_
_publ_author_name
'Black, Samuel P.'
'Wood, Daniel M.'
'Schwarz, Felix B.'
'Ronson, Tanya K.'
'Holstein, Julian J.'
'Stefankiewicz, Artur R.'
'Schalley, Christoph A.'
'Sanders, Jeremy. K. M.'
'Nitschke, Jonathan R.'

_publ_section_title
;
 Catenation and encapsulation induce distinct reconstitutions within a
 dynamic library of mixed-ligand Zn4L6cages
;
_journal_issue 4
_journal_name_full 'Chem. Sci.'
_journal_page_first 2614
_journal_paper_doi 10.1039/C5SC04906G
_journal_volume 7
_journal_year 2016
_chemical_formula_moiety 'C342 H327 N51 O3 Zn10, 8(C F3 O3 S)'
_chemical_formula_sum 'C350 H327 F24 N51 O27 S8 Zn10'
_chemical_formula_weight 7045.79
_chemical_name_systematic
;
 ?
;
_space_group_crystal_system trigonal
_space_group_IT_number 165
_space_group_name_Hall '-P 3 2"c'
_space_group_name_H-M_alt 'P -3 c 1'
_symmetry_space_group_name_Hall '-P 3 2"c'
_symmetry_space_group_name_H-M 'P -3 c 1'
_atom_sites_solution_hydrogens mixed
_audit_creation_method SHELXL-2013
_audit_update_record
;
2015-04-27 deposited with the CCDC.
2016-01-22 downloaded from the CCDC.
;
_cell_angle_alpha 90
_cell_angle_beta 90
_cell_angle_gamma 120
_cell_formula_units_Z 4
_cell_length_a 35.2240(14)
_cell_length_b 35.2240(14)
_cell_length_c 43.354(2)
_cell_measurement_reflns_used 9928
_cell_measurement_temperature 100(2)
_cell_measurement_theta_max 33.657
_cell_measurement_theta_min 4.289
_cell_volume 46584(3)
_computing_cell_refinement
;
CrystalClear-SM Expert 2.0 r5 (Rigaku, 2010)
;
_computing_data_collection
;
CrystalClear-SM Expert 2.0 r5 (Rigaku, 2010)
;
_computing_data_reduction
;
Bruker APEX II
;
_computing_structure_refinement 'SHELXL-2013 (Sheldrick, 2013)'
_computing_structure_solution 'SUPERFLIP (Palatinus & Chapuis, 2007)'
_diffrn_ambient_temperature 100(2)
_diffrn_detector_area_resol_mean 0
_diffrn_measured_fraction_theta_full 0.998
_diffrn_measured_fraction_theta_max 0.999
_diffrn_measurement_device_type 'Rigaku Saturn 724+ detector on Crystal Logic diffractometer'
_diffrn_measurement_method '\w  scans'
_diffrn_radiation_monochromator 'silicon double crystal'
_diffrn_radiation_source 'Diamond beamline I19'
_diffrn_radiation_type synchrotron
_diffrn_radiation_wavelength 0.6889
_diffrn_reflns_av_R_equivalents 0.1946
_diffrn_reflns_av_unetI/netI 0.0535
_diffrn_reflns_Laue_measured_fraction_full 0.998
_diffrn_reflns_Laue_measured_fraction_max 0.999
_diffrn_reflns_limit_h_max 29
_diffrn_reflns_limit_h_min -29
_diffrn_reflns_limit_k_max 29
_diffrn_reflns_limit_k_min -29
_diffrn_reflns_limit_l_max 34
_diffrn_reflns_limit_l_min -36
_diffrn_reflns_number 244576
_diffrn_reflns_point_group_measured_fraction_full 0.998
_diffrn_reflns_point_group_measured_fraction_max 0.999
_diffrn_reflns_theta_full 16.680
_diffrn_reflns_theta_max 16.680
_diffrn_reflns_theta_min 0.647
_exptl_absorpt_coefficient_mu 0.522
_exptl_absorpt_correction_T_max 0.7440
_exptl_absorpt_correction_T_min 0.4689
_exptl_absorpt_correction_type multi-scan
_exptl_absorpt_process_details SADABS
_exptl_crystal_colour 'dark red'
_exptl_crystal_density_diffrn 1.005
_exptl_crystal_description block
_exptl_crystal_F_000 14576
_exptl_crystal_recrystallization_method 'Re-crystallisation from solvent: diethyl ether, acetonitrile'
_exptl_crystal_size_max 0.010
_exptl_crystal_size_mid 0.010
_exptl_crystal_size_min 0.002
_refine_diff_density_max 0.520
_refine_diff_density_min -0.284
_refine_diff_density_rms 0.058
_refine_ls_extinction_method none
_refine_ls_goodness_of_fit_ref 1.129
_refine_ls_hydrogen_treatment constr
_refine_ls_matrix_type full
_refine_ls_number_parameters 1257
_refine_ls_number_reflns 9422
_refine_ls_number_restraints 1463
_refine_ls_restrained_S_all 1.074
_refine_ls_R_factor_all 0.1292
_refine_ls_R_factor_gt 0.1034
_refine_ls_shift/su_max 0.000
_refine_ls_shift/su_mean 0.000
_refine_ls_structure_factor_coef Fsqd
_refine_ls_weighting_details
;
 w=1/[\s^2^(Fo^2^)+(0.1608P)^2^+69.6020P]
 where P=(Fo^2^+2Fc^2^)/3
;
_refine_ls_weighting_scheme calc
_refine_ls_wR_factor_gt 0.2721
_refine_ls_wR_factor_ref 0.2977
_reflns_Friedel_coverage 0.000
_reflns_number_gt 6832
_reflns_number_total 9422
_reflns_threshold_expression 'I > 2\s(I)'
_cod_data_source_file c5sc04906g2.cif
_cod_data_source_block dmw95_sq_d
_cod_depositor_comments 'Adding full bibliography for 1542311--1542313.cif.'
_cod_original_cell_volume 46584(4)
_cod_database_code 1542313
_shelx_space_group_comment
;
The symmetry employed for this shelxl refinement is uniquely defined
by the following loop, which should always be used as a source of
symmetry information in preference to the above space-group names.
They are only intended as comments.
;
_shelx_estimated_absorpt_t_min 0.994
_shelx_estimated_absorpt_t_max 0.999
_shelxl_version_number 2013-2

loop_
_space_group_symop_operation_xyz
'x, y, z'
'-y, x-y, z'
'-x+y, -x, z'
'y, x, -z+1/2'
'x-y, -y, -z+1/2'
'-x, -x+y, -z+1/2'
'-x, -y, -z'
'y, -x+y, -z'
'x-y, x, -z'
'-y, -x, z-1/2'
'-x+y, y, z-1/2'
'x, x-y, z-1/2'

loop_
_atom_site_label
_atom_site_type_symbol
_atom_site_fract_x
_atom_site_fract_y
_atom_site_fract_z
_atom_site_U_iso_or_equiv
_atom_site_adp_type
_atom_site_occupancy
_atom_site_site_symmetry_order
_atom_site_calc_flag
_atom_site_refinement_flags_posn
_atom_site_refinement_flags_adp
_atom_site_refinement_flags_occupancy
_atom_site_disorder_assembly
_atom_site_disorder_group
Zn1 Zn 0.28514(6) 0.02290(6) 0.49973(4) 0.1388(8) Uani 1 1 d . . . . .
Zn2 Zn 0.6667 0.3333 0.11710(6) 0.1235(10) Uani 1 3 d S T P . .
Zn3 Zn 0.42650(6) 0.12660(7) 0.27811(4) 0.1547(8) Uani 1 1 d . . . . .
Zn4 Zn 0.49625(6) 0.37538(5) 0.49397(4) 0.1321(7) Uani 1 1 d . . . . .
N1 N 0.2946(4) -0.0080(3) 0.5380(2) 0.147(4) Uani 1 1 d D U . . .
N2 N 0.3384(3) 0.0764(3) 0.5224(3) 0.119(3) Uani 1 1 d D U . . .
N3 N 0.6759(3) 0.6729(3) 0.4733(3) 0.117(3) Uani 1 1 d D U . . .
N4 N 0.7259(4) 0.7634(4) 0.4754(2) 0.161(4) Uani 1 1 d D U . . .
N5 N 0.5174(4) 0.4277(3) 0.5241(2) 0.117(3) Uani 1 1 d D U . . .
N6 N 0.4603(4) 0.3311(4) 0.5283(3) 0.120(3) Uani 1 1 d D U . . .
N7 N 0.4627(5) 0.3242(4) 0.4636(3) 0.150(4) Uani 1 1 d D U . . .
N8 N 0.5151(4) 0.4218(4) 0.4591(2) 0.121(3) Uani 1 1 d D U . . .
N9 N 0.2327(4) 0.0305(5) 0.5165(3) 0.176(5) Uani 1 1 d D U . . .
N10 N 0.2724(4) 0.0543(4) 0.4606(3) 0.141(4) Uani 1 1 d D U . . .
N11 N 0.6537(3) 0.2738(3) 0.1409(2) 0.119(3) Uani 1 1 d D U . . .
N12 N 0.7062(3) 0.3127(3) 0.0925(2) 0.129(3) Uani 1 1 d D U . . .
N13 N 0.4515(4) 0.1817(5) 0.2518(3) 0.157(4) Uani 1 1 d D U . . .
N14 N 0.3879(4) 0.1455(4) 0.3031(3) 0.144(4) Uani 1 1 d D U . . .
N15 N 0.4113(4) 0.0802(3) 0.3120(2) 0.119(3) Uani 1 1 d D U . . .
N16 N 0.4773(4) 0.1198(4) 0.2617(3) 0.131(3) Uani 1 1 d D U . . .
N17 N 0.3752(5) 0.0778(5) 0.2448(3) 0.165(5) Uani 1 1 d D U . . .
C2 C 0.2733(4) -0.0511(3) 0.5442(3) 0.180(7) Uani 1 1 d D U . . .
H2 H 0.2482 -0.0698 0.5322 0.216 Uiso 1 1 calc R U . . .
C3 C 0.2859(6) -0.0697(3) 0.5671(4) 0.218(9) Uani 1 1 d D U . . .
H3 H 0.2706 -0.1006 0.5703 0.262 Uiso 1 1 calc R U . . .
C4 C 0.3211(6) -0.0425(4) 0.5852(4) 0.203(8) Uani 1 1 d D U . . .
H4 H 0.3291 -0.0540 0.6022 0.243 Uiso 1 1 calc R U . . .
C5 C 0.3448(4) 0.0018(4) 0.5786(3) 0.151(5) Uani 1 1 d D U . . .
H5 H 0.3702 0.0208 0.5902 0.182 Uiso 1 1 calc R U . . .
C6 C 0.3307(4) 0.0180(3) 0.5546(3) 0.137(5) Uani 1 1 d D U . . .
C1 C 0.3513(5) 0.0647(4) 0.5465(3) 0.121(4) Uani 1 1 d D U . . .
H1 H 0.3741 0.0861 0.5591 0.146 Uiso 1 1 calc R U . . .
C7 C 0.3615(3) 0.1228(2) 0.51558(19) 0.112(4) Uani 1 1 d DG U . . .
C8 C 0.4068(3) 0.1476(3) 0.51843(19) 0.120(4) Uani 1 1 d G U . . .
H8 H 0.4231 0.1340 0.5246 0.144 Uiso 1 1 calc R U . . .
C9 C 0.4284(2) 0.1923(3) 0.5123(2) 0.117(4) Uani 1 1 d G U . . .
H9 H 0.4593 0.2093 0.5143 0.140 Uiso 1 1 calc R U . . .
C10 C 0.4046(3) 0.2122(2) 0.50333(19) 0.121(4) Uani 1 1 d DG U . . .
C11 C 0.3593(3) 0.1874(3) 0.50048(19) 0.121(4) Uani 1 1 d G U . . .
H11 H 0.3430 0.2011 0.4943 0.145 Uiso 1 1 calc R U . . .
C12 C 0.3377(2) 0.1427(3) 0.5066(2) 0.131(4) Uani 1 1 d G U . . .
H12 H 0.3067 0.1258 0.5047 0.157 Uiso 1 1 calc R U . . .
C13 C 0.4289(4) 0.2618(3) 0.5005(3) 0.119(4) Uani 1 1 d D U . . .
C14 C 0.4419(5) 0.2794(4) 0.4702(3) 0.127(4) Uani 1 1 d D U . . .
C15 C 0.4345(6) 0.2549(4) 0.4409(3) 0.170(6) Uani 1 1 d D U . . .
C16 C 0.4523(7) 0.2842(5) 0.4177(3) 0.173(6) Uani 1 1 d D U . . .
C17 C 0.4676(6) 0.3270(5) 0.4318(4) 0.168(6) Uani 1 1 d D U . . .
C18 C 0.4881(6) 0.3687(5) 0.4168(3) 0.164(6) Uani 1 1 d D U . . .
H18 H 0.4887 0.3675 0.3949 0.196 Uiso 1 1 calc R U . . .
C19 C 0.5074(5) 0.4110(5) 0.4293(3) 0.139(5) Uani 1 1 d D U . . .
C20 C 0.5255(5) 0.4476(5) 0.4088(3) 0.149(5) Uani 1 1 d D U . . .
C21 C 0.5459(5) 0.4825(4) 0.4283(3) 0.124(4) Uani 1 1 d D U . . .
C22 C 0.5404(4) 0.4677(4) 0.4601(3) 0.115(4) Uani 1 1 d D U . . .
C23 C 0.5540(4) 0.4894(3) 0.4881(3) 0.107(3) Uani 1 1 d D U . . .
C24 C 0.5443(4) 0.4730(4) 0.5186(3) 0.105(3) Uani 1 1 d D U . . .
C25 C 0.5566(4) 0.4964(4) 0.5469(3) 0.111(4) Uani 1 1 d D U . . .
C26 C 0.5348(5) 0.4658(5) 0.5696(3) 0.124(4) Uani 1 1 d D U . . .
C27 C 0.5106(5) 0.4234(5) 0.5552(3) 0.110(3) Uani 1 1 d D U . . .
C28 C 0.4839(5) 0.3840(5) 0.5703(3) 0.128(4) Uani 1 1 d . U . . .
H28 H 0.4806 0.3866 0.5918 0.153 Uiso 1 1 calc R U . . .
C29 C 0.4613(5) 0.3415(5) 0.5587(3) 0.126(4) Uani 1 1 d D U . . .
C30 C 0.4346(5) 0.3037(5) 0.5777(3) 0.133(4) Uani 1 1 d D U . . .
C31 C 0.4196(5) 0.2681(4) 0.5577(3) 0.128(4) Uani 1 1 d D U . . .
C32 C 0.4361(4) 0.2863(4) 0.5275(3) 0.119(4) Uani 1 1 d D U . . .
C33 C 0.5857(3) 0.5383(2) 0.4850(2) 0.111(3) Uani 1 1 d DG U . . .
C34 C 0.5714(2) 0.5686(3) 0.4865(2) 0.126(4) Uani 1 1 d G U . . .
H34 H 0.5413 0.5589 0.4901 0.152 Uiso 1 1 calc R U . . .
C35 C 0.6010(3) 0.6130(3) 0.4826(2) 0.118(4) Uani 1 1 d G U . . .
H35 H 0.5912 0.6336 0.4835 0.142 Uiso 1 1 calc R U . . .
C36 C 0.6450(3) 0.6271(2) 0.4772(2) 0.115(4) Uani 1 1 d DG U . . .
C37 C 0.6594(2) 0.5969(3) 0.4758(2) 0.115(4) Uani 1 1 d G U . . .
H37 H 0.6895 0.6065 0.4721 0.139 Uiso 1 1 calc R U . . .
C38 C 0.6297(3) 0.5525(3) 0.4797(2) 0.122(4) Uani 1 1 d G U . . .
H38 H 0.6395 0.5318 0.4787 0.146 Uiso 1 1 calc R U . . .
C39 C 0.6674(5) 0.6963(5) 0.4559(3) 0.128(4) Uani 1 1 d D U . . .
H39 H 0.6413 0.6826 0.4439 0.153 Uiso 1 1 calc R U . . .
C40 C 0.6954(4) 0.7431(3) 0.4534(3) 0.132(4) Uani 1 1 d D U . . .
C41 C 0.6903(4) 0.7643(4) 0.4283(3) 0.163(5) Uani 1 1 d D U . . .
H41 H 0.6688 0.7485 0.4130 0.195 Uiso 1 1 calc R U . . .
C42 C 0.7174(5) 0.8090(4) 0.4261(3) 0.179(6) Uani 1 1 d D U . . .
H42 H 0.7155 0.8245 0.4089 0.215 Uiso 1 1 calc R U . . .
C43 C 0.7474(5) 0.8311(3) 0.4493(4) 0.182(6) Uani 1 1 d D U . . .
H43 H 0.7658 0.8620 0.4484 0.219 Uiso 1 1 calc R U . . .
C44 C 0.7504(5) 0.8074(4) 0.4739(3) 0.178(6) Uani 1 1 d D U . . .
H44 H 0.7702 0.8228 0.4902 0.214 Uiso 1 1 calc R U . . .
C45 C 0.4139(6) 0.2057(4) 0.4357(3) 0.178(7) Uani 1 1 d D U . . .
H45A H 0.4168 0.2001 0.4139 0.267 Uiso 1 1 calc R U . . .
H45B H 0.3828 0.1910 0.4413 0.267 Uiso 1 1 calc R U . . .
H45C H 0.4289 0.1943 0.4485 0.267 Uiso 1 1 calc R U . . .
C46 C 0.4567(8) 0.2769(6) 0.3835(3) 0.195(7) Uani 1 1 d D U . . .
H46A H 0.4824 0.3032 0.3749 0.234 Uiso 0.88(3) 1 calc R U P A 1
H46B H 0.4617 0.2518 0.3811 0.234 Uiso 0.88(3) 1 calc R U P A 1
H46C H 0.4342 0.2458 0.3803 0.234 Uiso 0.12(3) 1 calc R U P A 2
H46D H 0.4451 0.2940 0.3731 0.234 Uiso 0.12(3) 1 calc R U P A 2
C47 C 0.4179(9) 0.2682(10) 0.3665(7) 0.272(15) Uiso 0.88(3) 1 d D U P A 1
H47A H 0.4217 0.2634 0.3447 0.408 Uiso 0.88(3) 1 calc R U P A 1
H47B H 0.4133 0.2934 0.3684 0.408 Uiso 0.88(3) 1 calc R U P A 1
H47C H 0.3925 0.2421 0.3749 0.408 Uiso 0.88(3) 1 calc R U P A 1
C47' C 0.494(3) 0.283(5) 0.363(3) 0.19(4) Uiso 0.12(3) 1 d D U P A 2
H47D H 0.4828 0.2738 0.3421 0.291 Uiso 0.12(3) 1 calc R U P A 2
H47E H 0.5061 0.2655 0.3709 0.291 Uiso 0.12(3) 1 calc R U P A 2
H47F H 0.5165 0.3141 0.3630 0.291 Uiso 0.12(3) 1 calc R U P A 2
C48 C 0.5259(7) 0.4485(5) 0.3737(3) 0.154(5) Uani 1 1 d D U . . .
H48A H 0.5044 0.4191 0.3658 0.185 Uiso 0.58(3) 1 calc R U P B 1
H48B H 0.5167 0.4694 0.3665 0.185 Uiso 0.58(3) 1 calc R U P B 1
H48C H 0.5333 0.4270 0.3651 0.185 Uiso 0.42(3) 1 calc R U P B 2
H48D H 0.5469 0.4781 0.3657 0.185 Uiso 0.42(3) 1 calc R U P B 2
C49 C 0.5709(9) 0.4619(11) 0.3607(7) 0.198(16) Uiso 0.58(3) 1 d D U P B 1
H49A H 0.5697 0.4619 0.3381 0.297 Uiso 0.58(3) 1 calc R U P B 1
H49B H 0.5800 0.4412 0.3676 0.297 Uiso 0.58(3) 1 calc R U P B 1
H49C H 0.5921 0.4914 0.3680 0.297 Uiso 0.58(3) 1 calc R U P B 1
C49' C 0.4788(11) 0.4360(16) 0.3660(12) 0.23(2) Uiso 0.42(3) 1 d D U P B 2
H49D H 0.4752 0.4355 0.3436 0.343 Uiso 0.42(3) 1 calc R U P B 2
H49E H 0.4722 0.4576 0.3750 0.343 Uiso 0.42(3) 1 calc R U P B 2
H49F H 0.4587 0.4069 0.3745 0.343 Uiso 0.42(3) 1 calc R U P B 2
C50 C 0.5698(5) 0.5302(4) 0.4178(3) 0.156(5) Uani 1 1 d D U . . .
H50A H 0.5681 0.5314 0.3953 0.234 Uiso 1 1 calc R U . . .
H50B H 0.6005 0.5442 0.4242 0.234 Uiso 1 1 calc R U . . .
H50C H 0.5560 0.5456 0.4272 0.234 Uiso 1 1 calc R U . . .
C51 C 0.5845(5) 0.5449(4) 0.5537(3) 0.150(5) Uani 1 1 d D U . . .
H51A H 0.5674 0.5594 0.5498 0.224 Uiso 1 1 calc R U . . .
H51B H 0.6105 0.5577 0.5404 0.224 Uiso 1 1 calc R U . . .
H51C H 0.5937 0.5490 0.5754 0.224 Uiso 1 1 calc R U . . .
C52 C 0.5348(6) 0.4732(5) 0.6034(3) 0.156(5) Uani 1 1 d D U . . .
H52A H 0.5043 0.4571 0.6111 0.187 Uiso 1 1 calc R U . . .
H52B H 0.5464 0.5048 0.6073 0.187 Uiso 1 1 calc R U . . .
C53 C 0.5623(7) 0.4583(6) 0.6212(4) 0.214(8) Uani 1 1 d D U . . .
H53A H 0.5548 0.4288 0.6144 0.320 Uiso 1 1 calc R U . . .
H53B H 0.5564 0.4578 0.6433 0.320 Uiso 1 1 calc R U . . .
H53C H 0.5935 0.4787 0.6172 0.320 Uiso 1 1 calc R U . . .
C54 C 0.4265(5) 0.3029(5) 0.6112(3) 0.142(5) Uani 1 1 d D U . . .
H54A H 0.3957 0.2802 0.6156 0.171 Uiso 1 1 calc R U . . .
H54B H 0.4303 0.3316 0.6176 0.171 Uiso 1 1 calc R U . . .
C55 C 0.4563(5) 0.2934(5) 0.6300(4) 0.165(6) Uani 1 1 d D U . . .
H55A H 0.4497 0.2634 0.6260 0.248 Uiso 1 1 calc R U . . .
H55B H 0.4519 0.2967 0.6519 0.248 Uiso 1 1 calc R U . . .
H55C H 0.4868 0.3140 0.6243 0.248 Uiso 1 1 calc R U . . .
C56 C 0.3935(5) 0.2218(4) 0.5707(3) 0.159(6) Uani 1 1 d D U . . .
H56A H 0.3803 0.2226 0.5904 0.238 Uiso 1 1 calc R U . . .
H56B H 0.4132 0.2100 0.5740 0.238 Uiso 1 1 calc R U . . .
H56C H 0.3704 0.2031 0.5562 0.238 Uiso 1 1 calc R U . . .
C57 C 0.2148(6) 0.0224(7) 0.5449(3) 0.220(7) Uani 1 1 d D U . . .
H57 H 0.2249 0.0096 0.5596 0.263 Uiso 1 1 calc R U . . .
C58 C 0.1827(7) 0.0318(9) 0.5537(3) 0.269(10) Uani 1 1 d D U . . .
H58 H 0.1725 0.0276 0.5744 0.323 Uiso 1 1 calc R U . . .
C59 C 0.1659(7) 0.0474(9) 0.5316(4) 0.263(9) Uani 1 1 d D U . . .
H59 H 0.1430 0.0532 0.5367 0.316 Uiso 1 1 calc R U . . .
C60 C 0.1825(5) 0.0547(7) 0.5020(3) 0.229(8) Uani 1 1 d D U . . .
H60 H 0.1709 0.0649 0.4864 0.274 Uiso 1 1 calc R U . . .
C61 C 0.2166(5) 0.0467(6) 0.4953(3) 0.176(6) Uani 1 1 d D U . . .
C62 C 0.2370(5) 0.0553(6) 0.4651(3) 0.164(6) Uani 1 1 d D U . . .
H62 H 0.2238 0.0617 0.4483 0.197 Uiso 1 1 calc R U . . .
C63 C 0.2930(3) 0.0625(3) 0.43143(19) 0.124(4) Uani 1 1 d DG U . . .
C64 C 0.3374(3) 0.0934(3) 0.42993(19) 0.131(4) Uani 1 1 d G U . . .
H64 H 0.3527 0.1084 0.4481 0.157 Uiso 1 1 calc R U . . .
C65 C 0.3594(2) 0.1023(3) 0.4019(2) 0.126(4) Uani 1 1 d G U . . .
H65 H 0.3898 0.1234 0.4009 0.151 Uiso 1 1 calc R U . . .
C66 C 0.3370(3) 0.0803(3) 0.37540(18) 0.130(4) Uani 1 1 d DG U . . .
C67 C 0.2926(3) 0.0494(3) 0.37689(19) 0.140(5) Uani 1 1 d G U . . .
H67 H 0.2773 0.0344 0.3588 0.168 Uiso 1 1 calc R U . . .
C68 C 0.2706(2) 0.0406(3) 0.4049(2) 0.137(4) Uani 1 1 d G U . . .
H68 H 0.2403 0.0195 0.4059 0.164 Uiso 1 1 calc R U . . .
C69 C 0.3603(4) 0.0911(4) 0.3447(3) 0.128(4) Uani 1 1 d D U . . .
C70 C 0.3841(4) 0.0692(4) 0.3378(3) 0.115(3) Uani 1 1 d D U . . .
C71 C 0.3814(4) 0.0318(4) 0.3534(3) 0.123(4) Uani 1 1 d D U . . .
C72 C 0.4076(5) 0.0205(5) 0.3371(3) 0.129(4) Uani 1 1 d D U . . .
C73 C 0.4269(5) 0.0508(5) 0.3124(4) 0.128(4) Uani 1 1 d D U . . .
C74 C 0.4591(5) 0.0549(4) 0.2917(3) 0.135(4) Uani 1 1 d D U . . .
H74 H 0.4650 0.0314 0.2930 0.162 Uiso 1 1 calc R U . . .
C75 C 0.4845(5) 0.0863(5) 0.2696(3) 0.141(4) Uani 1 1 d D U . . .
C76 C 0.5237(6) 0.0884(6) 0.2534(4) 0.153(5) Uani 1 1 d D U . . .
C77 C 0.5368(5) 0.1242(5) 0.2355(3) 0.147(4) Uani 1 1 d D U . . .
C78 C 0.5107(5) 0.1447(5) 0.2413(3) 0.128(4) Uani 1 1 d D U . . .
C79 C 0.5130(4) 0.1802(5) 0.2257(3) 0.139(4) Uani 1 1 d D U . . .
C80 C 0.4854(5) 0.1981(5) 0.2301(4) 0.158(5) Uani 1 1 d D U . . .
C81 C 0.4863(6) 0.2339(6) 0.2129(4) 0.177(6) Uani 1 1 d D U . . .
C82 C 0.4528(6) 0.2392(6) 0.2249(4) 0.191(6) Uani 1 1 d D U . . .
C83 C 0.4323(6) 0.2070(6) 0.2494(4) 0.180(6) Uani 1 1 d D U . . .
C84 C 0.3982(6) 0.2036(6) 0.2678(4) 0.183(6) Uani 1 1 d D U . . .
H84 H 0.3863 0.2213 0.2618 0.220 Uiso 1 1 calc R U . . .
C85 C 0.3794(5) 0.1776(5) 0.2938(4) 0.165(5) Uani 1 1 d D U . . .
C86 C 0.3507(6) 0.1839(6) 0.3148(4) 0.189(6) Uani 1 1 d D U . . .
C87 C 0.3405(6) 0.1500(6) 0.3369(4) 0.167(5) Uani 1 1 d D U . . .
C88 C 0.3633(5) 0.1273(5) 0.3289(4) 0.140(4) Uani 1 1 d D U . . .
C89 C 0.5504(3) 0.2041(3) 0.2037(2) 0.138(4) Uani 1 1 d DG U . . .
C90 C 0.5469(3) 0.1897(3) 0.1734(2) 0.160(6) Uani 1 1 d G U . . .
H90 H 0.5208 0.1645 0.1667 0.192 Uiso 1 1 calc R U . . .
C91 C 0.5815(3) 0.2122(3) 0.15305(17) 0.156(5) Uani 1 1 d G U . . .
H91 H 0.5791 0.2024 0.1324 0.188 Uiso 1 1 calc R U . . .
C92 C 0.6197(3) 0.2491(3) 0.1629(2) 0.129(4) Uani 1 1 d DG U . . .
C93 C 0.6232(3) 0.2634(3) 0.1932(2) 0.134(4) Uani 1 1 d G U . . .
H93 H 0.6493 0.2886 0.2000 0.161 Uiso 1 1 calc R U . . .
C94 C 0.5886(3) 0.2409(3) 0.21361(17) 0.138(5) Uani 1 1 d G U . . .
H94 H 0.5910 0.2507 0.2343 0.166 Uiso 1 1 calc R U . . .
C95 C 0.6729(5) 0.2551(4) 0.1279(3) 0.125(4) Uani 1 1 d D U . . .
H95 H 0.6667 0.2271 0.1350 0.150 Uiso 1 1 calc R U . . .
C96 C 0.7038(4) 0.2755(4) 0.1027(3) 0.136(4) Uani 1 1 d D U . . .
C97 C 0.7291(5) 0.2590(4) 0.0912(3) 0.163(5) Uani 1 1 d D U . . .
H97 H 0.7261 0.2323 0.0988 0.196 Uiso 1 1 calc R U . . .
C98 C 0.7589(5) 0.2822(5) 0.0684(4) 0.175(6) Uani 1 1 d D U . . .
H98 H 0.7767 0.2717 0.0600 0.210 Uiso 1 1 calc R U . . .
C99 C 0.7628(5) 0.3210(5) 0.0579(3) 0.173(6) Uani 1 1 d D U . . .
H99 H 0.7836 0.3376 0.0424 0.208 Uiso 1 1 calc R U . . .
C100 C 0.7357(4) 0.3353(4) 0.0703(3) 0.147(5) Uani 1 1 d D U . . .
H100 H 0.7381 0.3618 0.0629 0.176 Uiso 1 1 calc R U . . .
C101 C 0.3570(5) 0.0076(4) 0.3821(3) 0.144(5) Uani 1 1 d D U . . .
H10A H 0.3254 -0.0053 0.3788 0.215 Uiso 1 1 calc R U . . .
H10B H 0.3662 0.0281 0.3995 0.215 Uiso 1 1 calc R U . . .
H10C H 0.3636 -0.0157 0.3867 0.215 Uiso 1 1 calc R U . . .
C102 C 0.4165(5) -0.0169(4) 0.3413(3) 0.134(4) Uani 1 1 d D U . . .
H10D H 0.4107 -0.0267 0.3631 0.161 Uiso 1 1 calc R U . . .
H10E H 0.4480 -0.0060 0.3372 0.161 Uiso 1 1 calc R U . . .
C103 C 0.3892(5) -0.0560(4) 0.3205(3) 0.140(5) Uani 1 1 d D U . . .
H10F H 0.3581 -0.0679 0.3251 0.210 Uiso 1 1 calc R U . . .
H10G H 0.3972 -0.0786 0.3242 0.210 Uiso 1 1 calc R U . . .
H10H H 0.3949 -0.0466 0.2989 0.210 Uiso 1 1 calc R U . . .
C104 C 0.5428(6) 0.0589(5) 0.2588(5) 0.175(6) Uani 1 1 d D U . . .
H40A H 0.5570 0.0569 0.2396 0.210 Uiso 0.51(3) 1 calc R U P C 1
H40B H 0.5190 0.0290 0.2641 0.210 Uiso 0.51(3) 1 calc R U P C 1
H40C H 0.5256 0.0354 0.2739 0.210 Uiso 0.49(3) 1 calc R U P C 2
H40D H 0.5739 0.0754 0.2653 0.210 Uiso 0.49(3) 1 calc R U P C 2
C105 C 0.5763(11) 0.0761(12) 0.2847(8) 0.189(17) Uiso 0.51(3) 1 d D U P C 1
H10I H 0.5885 0.0567 0.2874 0.284 Uiso 0.51(3) 1 calc R U P C 1
H10J H 0.5621 0.0771 0.3039 0.284 Uiso 0.51(3) 1 calc R U P C 1
H10K H 0.5999 0.1057 0.2796 0.284 Uiso 0.51(3) 1 calc R U P C 1
C205 C 0.5375(15) 0.0414(14) 0.2259(7) 0.23(2) Uiso 0.49(3) 1 d D U P C 2
H20A H 0.5488 0.0211 0.2247 0.348 Uiso 0.49(3) 1 calc R U P C 2
H20B H 0.5538 0.0659 0.2117 0.348 Uiso 0.49(3) 1 calc R U P C 2
H20C H 0.5063 0.0261 0.2203 0.348 Uiso 0.49(3) 1 calc R U P C 2
C106 C 0.5774(6) 0.1385(6) 0.2161(4) 0.190(7) Uani 1 1 d D U . . .
H10L H 0.5922 0.1224 0.2226 0.285 Uiso 1 1 calc R U . . .
H10M H 0.5974 0.1700 0.2188 0.285 Uiso 1 1 calc R U . . .
H10N H 0.5691 0.1322 0.1943 0.285 Uiso 1 1 calc R U . . .
C107 C 0.5147(6) 0.2622(6) 0.1860(4) 0.206(8) Uani 1 1 d D U . . .
H10O H 0.5008 0.2774 0.1765 0.309 Uiso 1 1 calc R U . . .
H10P H 0.5176 0.2434 0.1706 0.309 Uiso 1 1 calc R U . . .
H10Q H 0.5438 0.2837 0.1937 0.309 Uiso 1 1 calc R U . . .
C108 C 0.4375(8) 0.2703(7) 0.2158(5) 0.222(8) Uani 1 1 d D U . . .
H10R H 0.4055 0.2569 0.2191 0.266 Uiso 1 1 calc R U . . .
H10S H 0.4440 0.2785 0.1937 0.266 Uiso 1 1 calc R U . . .
C109 C 0.4625(9) 0.3101(8) 0.2362(6) 0.271(12) Uani 1 1 d D U . . .
H10T H 0.4782 0.3036 0.2521 0.407 Uiso 1 1 calc R U . . .
H10U H 0.4419 0.3174 0.2460 0.407 Uiso 1 1 calc R U . . .
H10V H 0.4835 0.3349 0.2237 0.407 Uiso 1 1 calc R U . . .
C110 C 0.3345(7) 0.2164(7) 0.3110(5) 0.217(8) Uani 1 1 d D U . . .
H11A H 0.3312 0.2266 0.3316 0.261 Uiso 1 1 calc R U . . .
H11B H 0.3563 0.2422 0.2992 0.261 Uiso 1 1 calc R U . . .
C111 C 0.2912(8) 0.1951(9) 0.2944(6) 0.293(13) Uani 1 1 d D U . . .
H11X H 0.2898 0.1730 0.2800 0.440 Uiso 1 1 calc R U . . .
H11Y H 0.2882 0.2174 0.2828 0.440 Uiso 1 1 calc R U . . .
H11Z H 0.2673 0.1811 0.3094 0.440 Uiso 1 1 calc R U . . .
C112 C 0.3082(6) 0.1434(6) 0.3622(4) 0.187(7) Uani 1 1 d D U . . .
H11C H 0.3030 0.1683 0.3624 0.281 Uiso 1 1 calc R U . . .
H11D H 0.3201 0.1414 0.3821 0.281 Uiso 1 1 calc R U . . .
H11E H 0.2805 0.1163 0.3583 0.281 Uiso 1 1 calc R U . . .
C113 C 0.3546(7) 0.0561(7) 0.2259(4) 0.179(7) Uani 1 1 d D U . . .
C114 C 0.3252(7) 0.0186(6) 0.2073(4) 0.209(8) Uani 1 1 d . U . . .
H11F H 0.3385 0.0003 0.2036 0.314 Uiso 1 1 calc R U . . .
H11G H 0.3200 0.0287 0.1875 0.314 Uiso 1 1 calc R U . . .
H11H H 0.2973 0.0014 0.2182 0.314 Uiso 1 1 calc R U . . .
O4 O 0.5549(4) 0.3727(3) 0.4932(2) 0.170(4) Uani 1 1 d D . . . .
H4B H 0.5693 0.3683 0.4793 0.205 Uiso 1 1 d DR U . . .
H4A H 0.5726 0.3734 0.5067 0.205 Uiso 1 1 d DR U . . .
S1 S 0.3070(2) 0.4418(2) 0.38576(16) 0.222(2) Uani 1 1 d D U . . .
O1 O 0.3365(5) 0.4243(5) 0.3867(3) 0.243(4) Uani 1 1 d D U . . .
O2 O 0.3173(5) 0.4743(5) 0.3632(3) 0.239(4) Uani 1 1 d D U . . .
O3 O 0.2944(5) 0.4476(5) 0.4146(3) 0.250(4) Uani 1 1 d D U . . .
C201 C 0.2541(7) 0.3882(7) 0.3694(5) 0.290(5) Uani 1 1 d D U . . .
F1 F 0.2400(5) 0.3565(6) 0.3895(3) 0.311(5) Uani 1 1 d D U . . .
F2 F 0.2685(5) 0.3804(5) 0.3428(3) 0.301(5) Uani 1 1 d D U . . .
F3 F 0.2267(5) 0.4026(6) 0.3645(3) 0.298(5) Uani 1 1 d D U . . .

loop_
_atom_site_aniso_label
_atom_site_aniso_U_11
_atom_site_aniso_U_22
_atom_site_aniso_U_33
_atom_site_aniso_U_23
_atom_site_aniso_U_13
_atom_site_aniso_U_12
Zn1 0.1256(14) 0.1362(14) 0.1255(14) 0.0100(11) 0.0110(10) 0.0436(11)
Zn2 0.1336(14) 0.1336(14) 0.103(2) 0.000 0.000 0.0668(7)
Zn3 0.1549(16) 0.1611(17) 0.1312(16) 0.0288(12) 0.0126(12) 0.0662(13)
Zn4 0.1753(17) 0.1188(13) 0.1232(14) 0.0000(10) 0.0023(11) 0.0892(12)
N1 0.133(9) 0.113(7) 0.137(9) 0.012(7) -0.001(7) 0.017(7)
N2 0.131(8) 0.106(6) 0.120(9) -0.009(6) 0.003(7) 0.058(6)
N3 0.138(8) 0.108(6) 0.131(9) 0.000(6) 0.007(7) 0.080(6)
N4 0.179(12) 0.141(8) 0.145(10) -0.010(8) 0.020(7) 0.068(8)
N5 0.150(9) 0.111(6) 0.103(7) -0.009(6) -0.001(6) 0.075(6)
N6 0.165(9) 0.121(7) 0.106(7) 0.006(6) 0.006(7) 0.095(7)
N7 0.240(12) 0.119(7) 0.120(7) 0.012(6) -0.005(8) 0.110(8)
N8 0.162(9) 0.131(7) 0.084(6) -0.007(6) 0.002(6) 0.085(7)
N9 0.136(10) 0.213(13) 0.156(10) 0.012(10) 0.033(8) 0.069(9)
N10 0.122(9) 0.170(10) 0.127(8) -0.007(7) 0.020(7) 0.069(8)
N11 0.123(8) 0.102(8) 0.122(8) 0.013(6) 0.009(6) 0.047(6)
N12 0.125(8) 0.122(8) 0.122(9) 0.015(6) 0.016(6) 0.048(7)
N13 0.144(10) 0.222(12) 0.117(9) 0.044(8) 0.013(6) 0.101(9)
N14 0.151(10) 0.125(9) 0.145(10) 0.033(7) 0.020(7) 0.060(7)
N15 0.134(9) 0.110(8) 0.089(7) 0.002(6) -0.005(5) 0.043(6)
N16 0.128(8) 0.118(9) 0.114(9) 0.005(6) -0.011(6) 0.037(7)
N17 0.178(13) 0.231(15) 0.070(9) -0.004(8) -0.024(7) 0.089(11)
C2 0.172(14) 0.116(9) 0.168(14) 0.023(10) -0.006(10) 0.009(10)
C3 0.254(19) 0.115(11) 0.202(18) 0.030(10) -0.028(12) 0.030(11)
C4 0.217(18) 0.127(11) 0.205(16) 0.044(11) -0.029(11) 0.042(11)
C5 0.173(13) 0.128(9) 0.109(11) 0.022(8) -0.002(8) 0.043(9)
C6 0.146(11) 0.110(8) 0.130(11) 0.008(8) -0.014(8) 0.043(8)
C1 0.121(10) 0.103(7) 0.109(11) 0.002(7) 0.008(8) 0.033(7)
C7 0.134(8) 0.095(7) 0.106(9) -0.016(7) -0.001(8) 0.055(6)
C8 0.134(8) 0.108(8) 0.127(10) 0.001(8) 0.004(9) 0.066(7)
C9 0.137(9) 0.099(7) 0.113(9) 0.004(8) -0.001(8) 0.057(7)
C10 0.133(8) 0.108(7) 0.141(10) 0.002(7) 0.038(9) 0.074(6)
C11 0.141(8) 0.116(8) 0.122(10) -0.001(8) 0.022(9) 0.076(7)
C12 0.115(9) 0.124(8) 0.151(11) 0.017(9) 0.020(8) 0.057(7)
C13 0.159(10) 0.112(7) 0.108(7) 0.001(6) 0.001(8) 0.083(7)
C14 0.188(12) 0.112(7) 0.110(7) -0.003(6) 0.004(9) 0.096(9)
C15 0.277(17) 0.122(7) 0.121(8) -0.001(7) 0.036(11) 0.108(11)
C16 0.280(16) 0.126(8) 0.126(8) 0.006(7) 0.030(12) 0.111(11)
C17 0.268(15) 0.124(7) 0.126(9) 0.004(7) 0.014(11) 0.108(11)
C18 0.256(16) 0.123(7) 0.106(9) -0.003(6) 0.002(10) 0.090(11)
C19 0.200(13) 0.129(7) 0.084(7) -0.003(6) 0.011(9) 0.078(9)
C20 0.209(13) 0.122(8) 0.100(7) 0.005(6) 0.010(10) 0.070(10)
C21 0.165(11) 0.132(7) 0.097(7) 0.003(6) -0.006(8) 0.091(9)
C22 0.149(10) 0.122(7) 0.096(6) -0.001(6) 0.000(8) 0.086(8)
C23 0.127(8) 0.127(7) 0.095(6) -0.003(6) -0.013(7) 0.084(6)
C24 0.135(10) 0.108(7) 0.097(6) -0.017(6) -0.018(7) 0.079(7)
C25 0.121(10) 0.118(7) 0.092(7) -0.018(6) -0.016(7) 0.058(7)
C26 0.161(11) 0.116(7) 0.108(7) -0.008(6) 0.004(8) 0.079(8)
C27 0.150(10) 0.114(7) 0.099(8) -0.013(6) -0.005(8) 0.091(7)
C28 0.174(13) 0.119(7) 0.111(9) 0.002(6) 0.002(8) 0.088(8)
C29 0.162(11) 0.118(7) 0.108(8) -0.001(7) 0.005(8) 0.079(8)
C30 0.180(12) 0.121(7) 0.115(7) 0.003(7) 0.017(8) 0.088(8)
C31 0.165(11) 0.118(7) 0.112(8) 0.006(6) 0.005(8) 0.079(8)
C32 0.141(10) 0.117(8) 0.109(7) -0.001(6) 0.015(8) 0.072(8)
C33 0.121(8) 0.120(7) 0.112(9) -0.009(6) -0.010(7) 0.076(6)
C34 0.123(9) 0.124(8) 0.153(11) 0.004(9) 0.010(8) 0.077(7)
C35 0.119(8) 0.123(8) 0.145(10) -0.002(9) -0.002(9) 0.085(7)
C36 0.123(8) 0.101(7) 0.143(10) -0.018(8) 0.007(8) 0.071(7)
C37 0.126(9) 0.107(7) 0.141(10) 0.002(8) 0.006(8) 0.079(7)
C38 0.137(8) 0.104(7) 0.158(11) -0.004(8) -0.017(9) 0.085(7)
C39 0.160(11) 0.113(8) 0.134(11) -0.001(7) 0.006(9) 0.086(8)
C40 0.158(12) 0.109(8) 0.156(12) 0.009(8) 0.019(8) 0.088(8)
C41 0.183(13) 0.119(9) 0.178(13) 0.024(9) 0.006(10) 0.070(9)
C42 0.213(17) 0.121(10) 0.195(15) 0.028(10) 0.013(11) 0.077(11)
C43 0.198(16) 0.131(11) 0.212(18) -0.003(9) 0.008(12) 0.078(11)
C44 0.193(14) 0.144(10) 0.182(14) -0.009(10) 0.011(11) 0.072(11)
C45 0.245(17) 0.115(8) 0.131(12) -0.014(8) 0.028(11) 0.059(11)
C46 0.31(2) 0.148(12) 0.122(9) -0.010(9) -0.005(14) 0.111(14)
C48 0.228(16) 0.129(11) 0.106(7) 0.013(7) -0.010(10) 0.090(11)
C50 0.212(16) 0.123(8) 0.131(11) 0.009(8) -0.020(10) 0.082(10)
C51 0.184(14) 0.109(8) 0.128(11) -0.017(7) 0.000(10) 0.052(9)
C52 0.231(16) 0.118(10) 0.103(8) -0.009(8) 0.004(10) 0.077(10)
C53 0.27(2) 0.214(18) 0.129(13) 0.037(13) -0.021(13) 0.105(16)
C54 0.190(13) 0.138(11) 0.116(8) 0.004(8) 0.016(9) 0.096(10)
C55 0.175(15) 0.184(15) 0.143(12) -0.001(11) -0.009(10) 0.095(12)
C56 0.214(16) 0.117(8) 0.159(13) 0.028(8) 0.033(11) 0.093(10)
C57 0.160(15) 0.32(2) 0.159(12) 0.007(14) 0.046(11) 0.109(14)
C58 0.184(18) 0.42(3) 0.207(16) 0.012(18) 0.062(15) 0.150(16)
C59 0.176(17) 0.42(2) 0.217(18) -0.011(19) 0.054(14) 0.166(15)
C60 0.124(13) 0.35(2) 0.220(15) 0.011(16) 0.051(11) 0.125(13)
C61 0.120(12) 0.236(15) 0.174(11) 0.011(12) 0.039(10) 0.091(10)
C62 0.116(11) 0.210(14) 0.153(10) 0.006(11) 0.024(9) 0.071(11)
C63 0.137(9) 0.132(11) 0.117(8) 0.006(8) 0.016(7) 0.077(8)
C64 0.130(9) 0.124(10) 0.130(9) -0.006(8) 0.010(7) 0.057(8)
C65 0.129(9) 0.115(10) 0.128(9) -0.005(8) 0.006(7) 0.057(8)
C66 0.130(9) 0.119(10) 0.127(8) -0.001(7) 0.011(7) 0.052(8)
C67 0.124(9) 0.148(12) 0.118(8) -0.007(9) 0.002(7) 0.045(8)
C68 0.141(10) 0.133(11) 0.120(8) 0.014(8) 0.005(7) 0.055(8)
C69 0.133(10) 0.104(9) 0.126(8) 0.012(7) 0.008(7) 0.043(7)
C70 0.117(10) 0.109(9) 0.094(9) 0.013(7) 0.002(6) 0.038(7)
C71 0.139(11) 0.088(8) 0.116(10) 0.001(6) 0.004(7) 0.038(7)
C72 0.146(11) 0.108(9) 0.114(10) -0.004(7) -0.001(7) 0.048(8)
C73 0.130(11) 0.119(10) 0.120(10) 0.002(7) -0.002(6) 0.051(8)
C74 0.152(12) 0.103(9) 0.124(11) -0.008(7) 0.006(7) 0.044(9)
C75 0.151(11) 0.123(11) 0.132(11) -0.002(7) 0.007(7) 0.055(9)
C76 0.175(12) 0.144(12) 0.131(12) 0.007(8) 0.020(8) 0.073(9)
C77 0.174(12) 0.141(11) 0.109(11) -0.005(8) 0.011(8) 0.068(9)
C78 0.119(10) 0.144(11) 0.097(10) 0.003(7) -0.013(7) 0.048(8)
C79 0.127(9) 0.172(11) 0.100(9) 0.018(8) -0.006(7) 0.061(7)
C80 0.154(12) 0.174(12) 0.137(12) 0.043(9) 0.030(8) 0.077(9)
C81 0.162(13) 0.215(14) 0.156(13) 0.063(10) 0.029(9) 0.097(11)
C82 0.205(15) 0.227(14) 0.170(14) 0.080(10) 0.047(10) 0.129(11)
C83 0.159(13) 0.214(14) 0.184(13) 0.085(10) 0.040(9) 0.105(11)
C84 0.180(14) 0.199(14) 0.194(14) 0.082(11) 0.052(9) 0.113(12)
C85 0.146(12) 0.165(13) 0.195(13) 0.065(9) 0.037(9) 0.085(10)
C86 0.195(14) 0.196(14) 0.204(14) 0.070(11) 0.059(10) 0.119(11)
C87 0.161(13) 0.175(13) 0.174(13) 0.042(10) 0.030(9) 0.092(10)
C88 0.122(11) 0.115(10) 0.158(11) 0.029(8) 0.023(8) 0.042(8)
C89 0.132(9) 0.154(11) 0.101(8) 0.008(7) -0.001(7) 0.052(7)
C90 0.143(10) 0.178(13) 0.098(9) 0.019(8) 0.003(7) 0.035(9)
C91 0.143(10) 0.144(10) 0.112(9) -0.011(8) 0.009(7) 0.019(7)
C92 0.118(9) 0.127(10) 0.107(8) 0.017(7) -0.006(7) 0.035(7)
C93 0.129(10) 0.134(10) 0.116(8) -0.001(8) 0.000(7) 0.049(8)
C94 0.150(11) 0.138(11) 0.108(9) 0.005(8) 0.008(7) 0.058(8)
C95 0.146(12) 0.088(9) 0.130(11) -0.004(7) -0.001(7) 0.051(8)
C96 0.147(11) 0.143(11) 0.131(11) 0.003(8) 0.004(7) 0.082(9)
C97 0.177(15) 0.181(13) 0.160(14) -0.006(9) 0.010(9) 0.111(11)
C98 0.179(14) 0.221(16) 0.151(15) -0.019(11) 0.011(9) 0.120(14)
C99 0.163(13) 0.218(16) 0.152(13) 0.012(11) 0.037(9) 0.104(12)
C100 0.138(12) 0.156(12) 0.134(12) 0.010(8) 0.029(8) 0.064(9)
C101 0.172(13) 0.127(11) 0.117(10) 0.030(8) 0.016(8) 0.064(10)
C102 0.164(12) 0.087(8) 0.125(10) -0.009(6) 0.027(9) 0.043(8)
C103 0.165(12) 0.120(9) 0.108(10) -0.017(7) 0.003(9) 0.051(9)
C104 0.217(16) 0.131(12) 0.183(15) 0.007(10) 0.067(13) 0.090(10)
C106 0.202(16) 0.203(16) 0.171(16) 0.034(12) 0.054(11) 0.105(14)
C107 0.222(18) 0.230(18) 0.200(17) 0.109(13) 0.070(12) 0.138(16)
C108 0.24(2) 0.253(19) 0.214(19) 0.098(14) 0.035(15) 0.158(16)
C109 0.26(3) 0.22(2) 0.37(3) 0.063(17) 0.00(2) 0.14(2)
C110 0.227(17) 0.234(19) 0.25(2) 0.077(15) 0.061(14) 0.158(15)
C111 0.26(2) 0.38(3) 0.32(3) 0.05(2) 0.01(2) 0.22(2)
C112 0.223(18) 0.209(17) 0.175(15) 0.052(12) 0.054(11) 0.142(15)
C113 0.189(18) 0.245(19) 0.109(16) -0.039(11) -0.038(11) 0.114(15)
C114 0.26(2) 0.213(19) 0.169(17) -0.076(13) -0.033(14) 0.129(17)
O4 0.245(12) 0.135(8) 0.163(9) -0.001(6) -0.026(8) 0.119(8)
S1 0.285(6) 0.286(6) 0.174(5) 0.008(4) -0.002(5) 0.201(5)
O1 0.299(9) 0.283(9) 0.227(9) 0.016(8) -0.016(8) 0.204(7)
O2 0.302(9) 0.296(9) 0.194(9) 0.022(6) -0.011(8) 0.206(7)
O3 0.305(10) 0.301(9) 0.179(8) 0.005(7) 0.011(7) 0.178(8)
C201 0.307(9) 0.345(10) 0.237(10) -0.029(7) -0.008(8) 0.178(7)
F1 0.325(11) 0.357(11) 0.242(10) -0.015(8) -0.020(9) 0.164(8)
F2 0.331(11) 0.347(11) 0.242(10) -0.046(8) -0.007(9) 0.183(9)
F3 0.298(9) 0.367(12) 0.251(11) -0.022(9) -0.004(8) 0.182(8)

loop_
_atom_type_symbol
_atom_type_description
_atom_type_scat_dispersion_real
_atom_type_scat_dispersion_imag
_atom_type_scat_source
C C 0.0034 0.0017 'International Tables Vol C Tables 4.2.6.8 and 6.1.1.4'
H H 0.0000 0.0000 'International Tables Vol C Tables 4.2.6.8 and 6.1.1.4'
N N 0.0066 0.0034 'International Tables Vol C Tables 4.2.6.8 and 6.1.1.4'
Zn Zn 0.3062 1.3615 'International Tables Vol C Tables 4.2.6.8 and 6.1.1.4'
S S 0.1265 0.1256 'International Tables Vol C Tables 4.2.6.8 and 6.1.1.4'
O O 0.0114 0.0062 'International Tables Vol C Tables 4.2.6.8 and 6.1.1.4'
F F 0.0180 0.0106 'International Tables Vol C Tables 4.2.6.8 and 6.1.1.4'

loop_
_geom_angle_atom_site_label_1
_geom_angle_atom_site_label_2
_geom_angle_atom_site_label_3
_geom_angle
_geom_angle_site_symmetry_1
_geom_angle_site_symmetry_3
N1 Zn1 N2 78.2(4) . .
N1 Zn1 N9 99.7(5) . .
N2 Zn1 N9 99.6(5) . .
N1 Zn1 N10 177.5(5) . .
N2 Zn1 N10 102.9(4) . .
N9 Zn1 N10 77.9(5) . .
N1 Zn1 N4 97.2(5) . 2_655
N2 Zn1 N4 170.8(5) . 2_655
N9 Zn1 N4 89.0(5) . 2_655
N10 Zn1 N4 82.0(5) . 2_655
N1 Zn1 N3 86.6(4) . 2_655
N2 Zn1 N3 94.9(4) . 2_655
N9 Zn1 N3 165.0(5) . 2_655
N10 Zn1 N3 95.5(4) . 2_655
N4 Zn1 N3 76.7(4) 2_655 2_655
N12 Zn2 N12 97.5(4) . 3_665
N12 Zn2 N12 97.5(4) . 2_655
N12 Zn2 N12 97.5(4) 3_665 2_655
N12 Zn2 N11 87.0(4) . 2_655
N12 Zn2 N11 173.1(4) 3_665 2_655
N12 Zn2 N11 76.6(4) 2_655 2_655
N12 Zn2 N11 76.6(4) . .
N12 Zn2 N11 87.0(4) 3_665 .
N12 Zn2 N11 173.1(4) 2_655 .
N11 Zn2 N11 99.3(4) 2_655 .
N12 Zn2 N11 173.1(4) . 3_665
N12 Zn2 N11 76.6(4) 3_665 3_665
N12 Zn2 N11 86.9(4) 2_655 3_665
N11 Zn2 N11 99.3(4) 2_655 3_665
N11 Zn2 N11 99.3(4) . 3_665
N13 Zn3 N16 86.0(5) . .
N13 Zn3 N15 167.0(5) . .
N16 Zn3 N15 92.9(5) . .
N13 Zn3 N14 91.6(5) . .
N16 Zn3 N14 164.3(5) . .
N15 Zn3 N14 86.1(5) . .
N13 Zn3 N17 99.5(5) . .
N16 Zn3 N17 95.9(5) . .
N15 Zn3 N17 93.5(4) . .
N14 Zn3 N17 99.8(5) . .
N7 Zn4 N6 86.1(5) . .
N7 Zn4 N5 167.4(5) . .
N6 Zn4 N5 91.7(4) . .
N7 Zn4 N8 92.5(4) . .
N6 Zn4 N8 162.1(4) . .
N5 Zn4 N8 85.8(4) . .
N7 Zn4 O4 95.4(4) . .
N6 Zn4 O4 102.9(4) . .
N5 Zn4 O4 97.2(4) . .
N8 Zn4 O4 95.1(4) . .
C2 N1 C6 117.7(4) . .
C2 N1 Zn1 126.9(7) . .
C6 N1 Zn1 114.4(6) . .
C1 N2 C7 116.1(11) . .
C1 N2 Zn1 112.8(9) . .
C7 N2 Zn1 131.1(8) . .
C39 N3 C36 120.9(12) . .
C39 N3 Zn1 110.2(10) . 3_665
C36 N3 Zn1 128.4(8) . 3_665
C40 N4 C44 117.5(4) . .
C40 N4 Zn1 109.5(8) . 3_665
C44 N4 Zn1 130.6(9) . 3_665
C27 N5 C24 106.0(11) . .
C27 N5 Zn4 124.0(9) . .
C24 N5 Zn4 129.7(9) . .
C29 N6 C32 104.5(12) . .
C29 N6 Zn4 124.8(10) . .
C32 N6 Zn4 130.2(9) . .
C17 N7 C14 105.1(12) . .
C17 N7 Zn4 125.2(10) . .
C14 N7 Zn4 127.3(9) . .
C19 N8 C22 106.1(11) . .
C19 N8 Zn4 122.7(9) . .
C22 N8 Zn4 130.9(9) . .
C57 N9 C61 117.5(4) . .
C57 N9 Zn1 129.1(8) . .
C61 N9 Zn1 113.4(8) . .
C62 N10 C63 122.5(12) . .
C62 N10 Zn1 110.1(10) . .
C63 N10 Zn1 125.6(8) . .
C95 N11 C92 118.3(12) . .
C95 N11 Zn2 112.0(9) . .
C92 N11 Zn2 127.7(8) . .
C100 N12 C96 117.7(4) . .
C100 N12 Zn2 126.5(6) . .
C96 N12 Zn2 115.4(6) . .
C83 N13 C80 106.1(13) . .
C83 N13 Zn3 123.2(10) . .
C80 N13 Zn3 130.2(11) . .
C88 N14 C85 106.2(13) . .
C88 N14 Zn3 129.7(10) . .
C85 N14 Zn3 123.8(10) . .
C73 N15 C70 104.8(12) . .
C73 N15 Zn3 123.8(10) . .
C70 N15 Zn3 131.4(10) . .
C75 N16 C78 103.9(13) . .
C75 N16 Zn3 124.3(10) . .
C78 N16 Zn3 131.9(10) . .
C113 N17 Zn3 170.8(17) . .
N1 C2 C3 123.4(4) . .
N1 C2 H2 118.3 . .
C3 C2 H2 118.3 . .
C4 C3 C2 118.2(4) . .
C4 C3 H3 120.9 . .
C2 C3 H3 120.9 . .
C3 C4 C5 119.6(4) . .
C3 C4 H4 120.2 . .
C5 C4 H4 120.2 . .
C4 C5 C6 118.7(4) . .
C4 C5 H5 120.6 . .
C6 C5 H5 120.6 . .
N1 C6 C5 122.1(4) . .
N1 C6 C1 113.8(9) . .
C5 C6 C1 123.9(9) . .
N2 C1 C6 119.7(12) . .
N2 C1 H1 120.1 . .
C6 C1 H1 120.1 . .
C8 C7 C12 120.0 . .
C8 C7 N2 120.8(8) . .
C12 C7 N2 119.2(8) . .
C7 C8 C9 120.0 . .
C7 C8 H8 120.0 . .
C9 C8 H8 120.0 . .
C8 C9 C10 120.0 . .
C8 C9 H9 120.0 . .
C10 C9 H9 120.0 . .
C9 C10 C11 120.0 . .
C9 C10 C13 117.8(8) . .
C11 C10 C13 121.8(8) . .
C12 C11 C10 120.0 . .
C12 C11 H11 120.0 . .
C10 C11 H11 120.0 . .
C11 C12 C7 120.0 . .
C11 C12 H12 120.0 . .
C7 C12 H12 120.0 . .
C32 C13 C14 125.5(10) . .
C32 C13 C10 117.8(10) . .
C14 C13 C10 116.8(10) . .
N7 C14 C13 123.6(11) . .
N7 C14 C15 108.8(11) . .
C13 C14 C15 127.5(12) . .
C16 C15 C14 108.4(12) . .
C16 C15 C45 122.0(13) . .
C14 C15 C45 129.4(13) . .
C15 C16 C17 105.4(13) . .
C15 C16 C46 130.1(14) . .
C17 C16 C46 124.5(13) . .
N7 C17 C18 120.5(13) . .
N7 C17 C16 112.1(13) . .
C18 C17 C16 127.3(14) . .
C19 C18 C17 130.2(14) . .
C19 C18 H18 114.9 . .
C17 C18 H18 114.9 . .
N8 C19 C18 126.6(13) . .
N8 C19 C20 114.1(12) . .
C18 C19 C20 118.8(13) . .
C21 C20 C19 102.9(12) . .
C21 C20 C48 127.4(13) . .
C19 C20 C48 129.5(13) . .
C20 C21 C22 110.5(12) . .
C20 C21 C50 124.0(12) . .
C22 C21 C50 125.5(12) . .
C23 C22 N8 120.3(11) . .
C23 C22 C21 133.4(12) . .
N8 C22 C21 106.3(11) . .
C22 C23 C24 130.5(10) . .
C22 C23 C33 113.7(10) . .
C24 C23 C33 115.8(10) . .
C23 C24 N5 120.6(11) . .
C23 C24 C25 129.2(12) . .
N5 C24 C25 110.2(11) . .
C26 C25 C24 106.1(12) . .
C26 C25 C51 122.4(12) . .
C24 C25 C51 131.3(12) . .
C25 C26 C27 108.2(12) . .
C25 C26 C52 128.1(13) . .
C27 C26 C52 123.8(13) . .
N5 C27 C28 124.8(13) . .
N5 C27 C26 109.4(13) . .
C28 C27 C26 125.8(13) . .
C27 C28 C29 129.8(14) . .
C27 C28 H28 115.1 . .
C29 C28 H28 115.1 . .
N6 C29 C28 124.1(14) . .
N6 C29 C30 112.8(14) . .
C28 C29 C30 123.1(13) . .
C31 C30 C29 104.9(13) . .
C31 C30 C54 127.6(14) . .
C29 C30 C54 127.5(14) . .
C30 C31 C32 105.9(12) . .
C30 C31 C56 119.2(13) . .
C32 C31 C56 134.8(13) . .
N6 C32 C13 123.3(12) . .
N6 C32 C31 111.7(12) . .
C13 C32 C31 125.0(12) . .
C34 C33 C38 120.0 . .
C34 C33 C23 121.5(7) . .
C38 C33 C23 118.5(7) . .
C33 C34 C35 120.0 . .
C33 C34 H34 120.0 . .
C35 C34 H34 120.0 . .
C34 C35 C36 120.0 . .
C34 C35 H35 120.0 . .
C36 C35 H35 120.0 . .
C37 C36 C35 120.0 . .
C37 C36 N3 119.7(7) . .
C35 C36 N3 120.3(7) . .
C36 C37 C38 120.0 . .
C36 C37 H37 120.0 . .
C38 C37 H37 120.0 . .
C37 C38 C33 120.0 . .
C37 C38 H38 120.0 . .
C33 C38 H38 120.0 . .
N3 C39 C40 122.8(14) . .
N3 C39 H39 118.6 . .
C40 C39 H39 118.6 . .
N4 C40 C41 123.7(4) . .
N4 C40 C39 117.7(11) . .
C41 C40 C39 118.6(11) . .
C42 C41 C40 118.0(4) . .
C42 C41 H41 121.0 . .
C40 C41 H41 121.0 . .
C41 C42 C43 119.5(4) . .
C41 C42 H42 120.2 . .
C43 C42 H42 120.2 . .
C42 C43 C44 119.1(4) . .
C42 C43 H43 120.5 . .
C44 C43 H43 120.5 . .
N4 C44 C43 121.9(4) . .
N4 C44 H44 119.0 . .
C43 C44 H44 119.0 . .
C15 C45 H45A 109.5 . .
C15 C45 H45B 109.5 . .
H45A C45 H45B 109.5 . .
C15 C45 H45C 109.5 . .
H45A C45 H45C 109.5 . .
H45B C45 H45C 109.5 . .
C47 C46 C16 111(2) . .
C47' C46 C16 135(6) . .
C47 C46 H46A 109.3 . .
C16 C46 H46A 109.3 . .
C47 C46 H46B 109.3 . .
C16 C46 H46B 109.3 . .
H46A C46 H46B 108.0 . .
C47' C46 H46C 103.5 . .
C16 C46 H46C 103.5 . .
C47' C46 H46D 103.5 . .
C16 C46 H46D 103.5 . .
H46C C46 H46D 105.3 . .
C46 C47 H47A 109.5 . .
C46 C47 H47B 109.5 . .
H47A C47 H47B 109.5 . .
C46 C47 H47C 109.5 . .
H47A C47 H47C 109.5 . .
H47B C47 H47C 109.5 . .
C46 C47' H47D 109.5 . .
C46 C47' H47E 109.5 . .
H47D C47' H47E 109.5 . .
C46 C47' H47F 109.5 . .
H47D C47' H47F 109.5 . .
H47E C47' H47F 109.5 . .
C49 C48 C20 111.9(19) . .
C20 C48 C49' 102(2) . .
C49 C48 H48A 109.2 . .
C20 C48 H48A 109.2 . .
C49 C48 H48B 109.2 . .
C20 C48 H48B 109.2 . .
H48A C48 H48B 107.9 . .
C20 C48 H48C 111.3 . .
C49' C48 H48C 111.3 . .
C20 C48 H48D 111.3 . .
C49' C48 H48D 111.3 . .
H48C C48 H48D 109.2 . .
C48 C49 H49A 109.5 . .
C48 C49 H49B 109.5 . .
H49A C49 H49B 109.5 . .
C48 C49 H49C 109.5 . .
H49A C49 H49C 109.5 . .
H49B C49 H49C 109.5 . .
C48 C49' H49D 109.5 . .
C48 C49' H49E 109.5 . .
H49D C49' H49E 109.5 . .
C48 C49' H49F 109.5 . .
H49D C49' H49F 109.5 . .
H49E C49' H49F 109.5 . .
C21 C50 H50A 109.5 . .
C21 C50 H50B 109.5 . .
H50A C50 H50B 109.5 . .
C21 C50 H50C 109.5 . .
H50A C50 H50C 109.5 . .
H50B C50 H50C 109.5 . .
C25 C51 H51A 109.5 . .
C25 C51 H51B 109.5 . .
H51A C51 H51B 109.5 . .
C25 C51 H51C 109.5 . .
H51A C51 H51C 109.5 . .
H51B C51 H51C 109.5 . .
C26 C52 C53 112.4(13) . .
C26 C52 H52A 109.1 . .
C53 C52 H52A 109.1 . .
C26 C52 H52B 109.1 . .
C53 C52 H52B 109.1 . .
H52A C52 H52B 107.8 . .
C52 C53 H53A 109.5 . .
C52 C53 H53B 109.5 . .
H53A C53 H53B 109.5 . .
C52 C53 H53C 109.5 . .
H53A C53 H53C 109.5 . .
H53B C53 H53C 109.5 . .
C30 C54 C55 112.8(13) . .
C30 C54 H54A 109.0 . .
C55 C54 H54A 109.0 . .
C30 C54 H54B 109.0 . .
C55 C54 H54B 109.0 . .
H54A C54 H54B 107.8 . .
C54 C55 H55A 109.5 . .
C54 C55 H55B 109.5 . .
H55A C55 H55B 109.5 . .
C54 C55 H55C 109.5 . .
H55A C55 H55C 109.5 . .
H55B C55 H55C 109.5 . .
C31 C56 H56A 109.5 . .
C31 C56 H56B 109.5 . .
H56A C56 H56B 109.5 . .
C31 C56 H56C 109.5 . .
H56A C56 H56C 109.5 . .
H56B C56 H56C 109.5 . .
N9 C57 C58 123.6(4) . .
N9 C57 H57 118.2 . .
C58 C57 H57 118.2 . .
C59 C58 C57 118.1(4) . .
C59 C58 H58 121.0 . .
C57 C58 H58 121.0 . .
C58 C59 C60 119.5(4) . .
C58 C59 H59 120.2 . .
C60 C59 H59 120.2 . .
C59 C60 C61 118.9(4) . .
C59 C60 H60 120.5 . .
C61 C60 H60 120.5 . .
N9 C61 C60 122.1(4) . .
N9 C61 C62 115.7(12) . .
C60 C61 C62 122.2(12) . .
N10 C62 C61 121.3(15) . .
N10 C62 H62 119.3 . .
C61 C62 H62 119.3 . .
C64 C63 C68 120.0 . .
C64 C63 N10 117.6(9) . .
C68 C63 N10 122.4(9) . .
C65 C64 C63 120.0 . .
C65 C64 H64 120.0 . .
C63 C64 H64 120.0 . .
C64 C65 C66 120.0 . .
C64 C65 H65 120.0 . .
C66 C65 H65 120.0 . .
C67 C66 C65 120.0 . .
C67 C66 C69 119.7(9) . .
C65 C66 C69 120.3(9) . .
C66 C67 C68 120.0 . .
C66 C67 H67 120.0 . .
C68 C67 H67 120.0 . .
C67 C68 C63 120.0 . .
C67 C68 H68 120.0 . .
C63 C68 H68 120.0 . .
C88 C69 C70 126.1(11) . .
C88 C69 C66 116.4(12) . .
C70 C69 C66 116.2(11) . .
N15 C70 C69 121.8(12) . .
N15 C70 C71 110.7(12) . .
C69 C70 C71 127.3(12) . .
C72 C71 C70 106.1(12) . .
C72 C71 C101 122.4(13) . .
C70 C71 C101 131.4(13) . .
C71 C72 C73 107.9(13) . .
C71 C72 C102 131.0(14) . .
C73 C72 C102 121.0(13) . .
N15 C73 C74 121.2(14) . .
N15 C73 C72 110.4(13) . .
C74 C73 C72 128.3(14) . .
C73 C74 C75 133.4(15) . .
C73 C74 H74 113.3 . .
C75 C74 H74 113.3 . .
N16 C75 C74 122.3(15) . .
N16 C75 C76 113.5(13) . .
C74 C75 C76 124.2(15) . .
C77 C76 C104 131.8(16) . .
C77 C76 C75 101.0(14) . .
C104 C76 C75 127.0(15) . .
C76 C77 C78 110.9(15) . .
C76 C77 C106 117.2(16) . .
C78 C77 C106 131.5(15) . .
N16 C78 C79 122.0(13) . .
N16 C78 C77 110.5(13) . .
C79 C78 C77 126.8(14) . .
C78 C79 C80 126.6(12) . .
C78 C79 C89 117.0(13) . .
C80 C79 C89 116.3(12) . .
N13 C80 C79 122.8(13) . .
N13 C80 C81 110.3(14) . .
C79 C80 C81 126.8(14) . .
C82 C81 C80 105.8(13) . .
C82 C81 C107 121.5(15) . .
C80 C81 C107 132.6(15) . .
C81 C82 C83 107.3(14) . .
C81 C82 C108 129.8(16) . .
C83 C82 C108 122.9(16) . .
N13 C83 C84 125.6(15) . .
N13 C83 C82 110.5(14) . .
C84 C83 C82 123.9(15) . .
C85 C84 C83 128.9(16) . .
C85 C84 H84 115.5 . .
C83 C84 H84 115.5 . .
N14 C85 C84 123.5(15) . .
N14 C85 C86 113.4(14) . .
C84 C85 C86 123.0(15) . .
C87 C86 C85 101.3(14) . .
C87 C86 C110 131.9(16) . .
C85 C86 C110 126.6(16) . .
C88 C87 C86 109.0(14) . .
C88 C87 C112 133.0(16) . .
C86 C87 C112 118.0(16) . .
N14 C88 C69 124.6(14) . .
N14 C88 C87 110.0(14) . .
C69 C88 C87 125.4(14) . .
C90 C89 C94 120.0 . .
C90 C89 C79 120.2(9) . .
C94 C89 C79 119.8(9) . .
C89 C90 C91 120.0 . .
C89 C90 H90 120.0 . .
C91 C90 H90 120.0 . .
C92 C91 C90 120.0 . .
C92 C91 H91 120.0 . .
C90 C91 H91 120.0 . .
C91 C92 C93 120.0 . .
C91 C92 N11 119.0(8) . .
C93 C92 N11 120.8(8) . .
C94 C93 C92 120.0 . .
C94 C93 H93 120.0 . .
C92 C93 H93 120.0 . .
C93 C94 C89 120.0 . .
C93 C94 H94 120.0 . .
C89 C94 H94 120.0 . .
N11 C95 C96 122.2(13) . .
N11 C95 H95 118.9 . .
C96 C95 H95 118.9 . .
N12 C96 C97 123.6(4) . .
N12 C96 C95 113.3(10) . .
C97 C96 C95 123.0(10) . .
C98 C97 C96 118.0(4) . .
C98 C97 H97 121.0 . .
C96 C97 H97 121.0 . .
C97 C98 C99 119.8(4) . .
C97 C98 H98 120.1 . .
C99 C98 H98 120.1 . .
C98 C99 C100 118.8(4) . .
C98 C99 H99 120.6 . .
C100 C99 H99 120.6 . .
N12 C100 C99 122.0(4) . .
N12 C100 H100 119.0 . .
C99 C100 H100 119.0 . .
C71 C101 H10A 109.5 . .
C71 C101 H10B 109.5 . .
H10A C101 H10B 109.5 . .
C71 C101 H10C 109.5 . .
H10A C101 H10C 109.5 . .
H10B C101 H10C 109.5 . .
C72 C102 C103 113.9(12) . .
C72 C102 H10D 108.8 . .
C103 C102 H10D 108.8 . .
C72 C102 H10E 108.8 . .
C103 C102 H10E 108.8 . .
H10D C102 H10E 107.7 . .
C102 C103 H10F 109.5 . .
C102 C103 H10G 109.5 . .
H10F C103 H10G 109.5 . .
C102 C103 H10H 109.5 . .
H10F C103 H10H 109.5 . .
H10G C103 H10H 109.5 . .
C76 C104 C105 111.2(19) . .
C76 C104 C205 97(2) . .
C76 C104 H40A 109.4 . .
C105 C104 H40A 109.4 . .
C76 C104 H40B 109.4 . .
C105 C104 H40B 109.4 . .
H40A C104 H40B 108.0 . .
C76 C104 H40C 112.3 . .
C205 C104 H40C 112.3 . .
C76 C104 H40D 112.3 . .
C205 C104 H40D 112.3 . .
H40C C104 H40D 109.9 . .
C104 C105 H10I 109.5 . .
C104 C105 H10J 109.5 . .
H10I C105 H10J 109.5 . .
C104 C105 H10K 109.5 . .
H10I C105 H10K 109.5 . .
H10J C105 H10K 109.5 . .
C104 C205 H20A 109.5 . .
C104 C205 H20B 109.5 . .
H20A C205 H20B 109.5 . .
C104 C205 H20C 109.5 . .
H20A C205 H20C 109.5 . .
H20B C205 H20C 109.5 . .
C77 C106 H10L 109.5 . .
C77 C106 H10M 109.5 . .
H10L C106 H10M 109.5 . .
C77 C106 H10N 109.5 . .
H10L C106 H10N 109.5 . .
H10M C106 H10N 109.5 . .
C81 C107 H10O 109.5 . .
C81 C107 H10P 109.5 . .
H10O C107 H10P 109.5 . .
C81 C107 H10Q 109.5 . .
H10O C107 H10Q 109.5 . .
H10P C107 H10Q 109.5 . .
C82 C108 C109 105.6(19) . .
C82 C108 H10R 110.6 . .
C109 C108 H10R 110.6 . .
C82 C108 H10S 110.6 . .
C109 C108 H10S 110.6 . .
H10R C108 H10S 108.8 . .
C108 C109 H10T 109.5 . .
C108 C109 H10U 109.5 . .
H10T C109 H10U 109.5 . .
C108 C109 H10V 109.5 . .
H10T C109 H10V 109.5 . .
H10U C109 H10V 109.5 . .
C111 C110 C86 110.2(19) . .
C111 C110 H11A 109.6 . .
C86 C110 H11A 109.6 . .
C111 C110 H11B 109.6 . .
C86 C110 H11B 109.6 . .
H11A C110 H11B 108.1 . .
C110 C111 H11X 109.5 . .
C110 C111 H11Y 109.5 . .
H11X C111 H11Y 109.5 . .
C110 C111 H11Z 109.5 . .
H11X C111 H11Z 109.5 . .
H11Y C111 H11Z 109.5 . .
C87 C112 H11C 109.5 . .
C87 C112 H11D 109.5 . .
H11C C112 H11D 109.5 . .
C87 C112 H11E 109.5 . .
H11C C112 H11E 109.5 . .
H11D C112 H11E 109.5 . .
N17 C113 C114 165(2) . .
C113 C114 H11F 109.5 . .
C113 C114 H11G 109.5 . .
H11F C114 H11G 109.5 . .
C113 C114 H11H 109.5 . .
H11F C114 H11H 109.5 . .
H11G C114 H11H 109.5 . .
Zn4 O4 H4B 134.9 . .
Zn4 O4 H4A 135.1 . .
H4B O4 H4A 89.8 . .
O3 S1 O2 118.8(11) . .
O3 S1 O1 113.0(10) . .
O2 S1 O1 114.6(10) . .
O3 S1 C201 104.1(10) . .
O2 S1 C201 105.1(10) . .
O1 S1 C201 97.7(9) . .
F1 C201 F3 113.6(19) . .
F1 C201 F2 114.7(19) . .
F3 C201 F2 111.5(19) . .
F1 C201 S1 110.4(15) . .
F3 C201 S1 102.2(14) . .
F2 C201 S1 103.2(14) . .

loop_
_geom_bond_atom_site_label_1
_geom_bond_atom_site_label_2
_geom_bond_distance
_geom_bond_site_symmetry_2
Zn1 N1 2.098(8) .
Zn1 N2 2.122(11) .
Zn1 N9 2.125(9) .
Zn1 N10 2.192(12) .
Zn1 N4 2.220(10) 2_655
Zn1 N3 2.242(11) 2_655
Zn2 N12 2.148(8) .
Zn2 N12 2.148(8) 3_665
Zn2 N12 2.148(8) 2_655
Zn2 N11 2.171(10) 2_655
Zn2 N11 2.171(10) .
Zn2 N11 2.171(10) 3_665
Zn3 N13 2.033(13) .
Zn3 N16 2.046(13) .
Zn3 N15 2.060(11) .
Zn3 N14 2.091(13) .
Zn3 N17 2.281(15) .
Zn4 N7 2.062(12) .
Zn4 N6 2.067(11) .
Zn4 N5 2.069(11) .
Zn4 N8 2.078(11) .
Zn4 O4 2.114(11) .
N1 C2 1.344(4) .
N1 C6 1.346(4) .
N2 C1 1.290(12) .
N2 C7 1.445(10) .
N3 C39 1.261(12) .
N3 C36 1.434(11) .
N3 Zn1 2.242(11) 3_665
N4 C40 1.344(4) .
N4 C44 1.347(4) .
N4 Zn1 2.220(10) 3_665
N5 C27 1.363(12) .
N5 C24 1.412(12) .
N6 C29 1.364(12) .
N6 C32 1.369(12) .
N7 C17 1.387(13) .
N7 C14 1.396(13) .
N8 C19 1.338(12) .
N8 C22 1.402(12) .
N9 C57 1.344(4) .
N9 C61 1.346(4) .
N10 C62 1.277(13) .
N10 C63 1.414(11) .
N11 C95 1.285(12) .
N11 C92 1.436(10) .
N12 C100 1.344(4) .
N12 C96 1.345(4) .
N13 C83 1.367(14) .
N13 C80 1.399(14) .
N14 C88 1.362(13) .
N14 C85 1.367(14) .
N15 C73 1.392(13) .
N15 C70 1.395(12) .
N16 C75 1.370(13) .
N16 C78 1.380(13) .
N17 C113 1.106(14) .
C2 C3 1.382(4) .
C2 H2 0.9500 .
C3 C4 1.372(5) .
C3 H3 0.9500 .
C4 C5 1.383(4) .
C4 H4 0.9500 .
C5 C6 1.390(4) .
C5 H5 0.9500 .
C6 C1 1.469(15) .
C1 H1 0.9500 .
C7 C8 1.3900 .
C7 C12 1.3900 .
C8 C9 1.3900 .
C8 H8 0.9500 .
C9 C10 1.3900 .
C9 H9 0.9500 .
C10 C11 1.3900 .
C10 C13 1.515(9) .
C11 C12 1.3900 .
C11 H11 0.9500 .
C12 H12 0.9500 .
C13 C32 1.402(13) .
C13 C14 1.426(13) .
C14 C15 1.483(14) .
C15 C16 1.352(14) .
C15 C45 1.525(14) .
C16 C17 1.459(15) .
C16 C46 1.523(15) .
C17 C18 1.429(19) .
C18 C19 1.403(14) .
C18 H18 0.9500 .
C19 C20 1.425(14) .
C20 C21 1.363(13) .
C20 C48 1.524(14) .
C21 C22 1.448(13) .
C21 C50 1.524(14) .
C22 C23 1.387(13) .
C23 C24 1.412(13) .
C23 C33 1.521(9) .
C24 C25 1.420(15) .
C25 C26 1.373(16) .
C25 C51 1.516(13) .
C26 C27 1.442(17) .
C26 C52 1.491(13) .
C27 C28 1.389(17) .
C28 C29 1.394(18) .
C28 H28 0.9500 .
C29 C30 1.441(18) .
C30 C31 1.393(17) .
C30 C54 1.481(14) .
C31 C32 1.446(17) .
C31 C56 1.523(14) .
C33 C34 1.3900 .
C33 C38 1.3900 .
C34 C35 1.3900 .
C34 H34 0.9500 .
C35 C36 1.3900 .
C35 H35 0.9500 .
C36 C37 1.3900 .
C37 C38 1.3900 .
C37 H37 0.9500 .
C38 H38 0.9500 .
C39 C40 1.439(15) .
C39 H39 0.9500 .
C40 C41 1.382(4) .
C41 C42 1.376(4) .
C41 H41 0.9500 .
C42 C43 1.381(4) .
C42 H42 0.9500 .
C43 C44 1.390(4) .
C43 H43 0.9500 .
C44 H44 0.9500 .
C45 H45A 0.9800 .
C45 H45B 0.9800 .
C45 H45C 0.9800 .
C46 C47 1.444(17) .
C46 C47' 1.50(2) .
C46 H46A 0.9900 .
C46 H46B 0.9900 .
C46 H46C 0.9900 .
C46 H46D 0.9900 .
C47 H47A 0.9800 .
C47 H47B 0.9800 .
C47 H47C 0.9800 .
C47' H47D 0.9800 .
C47' H47E 0.9800 .
C47' H47F 0.9800 .
C48 C49 1.519(18) .
C48 C49' 1.52(2) .
C48 H48A 0.9900 .
C48 H48B 0.9900 .
C48 H48C 0.9900 .
C48 H48D 0.9900 .
C49 H49A 0.9800 .
C49 H49B 0.9800 .
C49 H49C 0.9800 .
C49' H49D 0.9800 .
C49' H49E 0.9800 .
C49' H49F 0.9800 .
C50 H50A 0.9800 .
C50 H50B 0.9800 .
C50 H50C 0.9800 .
C51 H51A 0.9800 .
C51 H51B 0.9800 .
C51 H51C 0.9800 .
C52 C53 1.522(15) .
C52 H52A 0.9900 .
C52 H52B 0.9900 .
C53 H53A 0.9800 .
C53 H53B 0.9800 .
C53 H53C 0.9800 .
C54 C55 1.490(14) .
C54 H54A 0.9900 .
C54 H54B 0.9900 .
C55 H55A 0.9800 .
C55 H55B 0.9800 .
C55 H55C 0.9800 .
C56 H56A 0.9800 .
C56 H56B 0.9800 .
C56 H56C 0.9800 .
C57 C58 1.382(4) .
C57 H57 0.9500 .
C58 C59 1.375(5) .
C58 H58 0.9500 .
C59 C60 1.382(4) .
C59 H59 0.9500 .
C60 C61 1.392(4) .
C60 H60 0.9500 .
C61 C62 1.455(14) .
C62 H62 0.9500 .
C63 C64 1.3900 .
C63 C68 1.3900 .
C64 C65 1.3900 .
C64 H64 0.9500 .
C65 C66 1.3900 .
C65 H65 0.9500 .
C66 C67 1.3900 .
C66 C69 1.507(9) .
C67 C68 1.3900 .
C67 H67 0.9500 .
C68 H68 0.9500 .
C69 C88 1.407(14) .
C69 C70 1.429(13) .
C70 C71 1.440(17) .
C71 C72 1.370(13) .
C71 C101 1.512(13) .
C72 C73 1.424(18) .
C72 C102 1.509(14) .
C73 C74 1.395(14) .
C74 C75 1.397(12) .
C74 H74 0.9500 .
C75 C76 1.52(2) .
C76 C77 1.350(19) .
C76 C104 1.514(15) .
C77 C78 1.449(15) .
C77 C106 1.512(15) .
C78 C79 1.388(14) .
C79 C80 1.411(14) .
C79 C89 1.499(9) .
C80 C81 1.454(15) .
C81 C82 1.383(15) .
C81 C107 1.534(15) .
C82 C83 1.452(15) .
C82 C108 1.499(16) .
C83 C84 1.395(15) .
C84 C85 1.394(14) .
C84 H84 0.9500 .
C85 C86 1.458(15) .
C86 C87 1.43(2) .
C86 C110 1.521(16) .
C87 C88 1.43(2) .
C87 C112 1.509(15) .
C89 C90 1.3900 .
C89 C94 1.3900 .
C90 C91 1.3900 .
C90 H90 0.9500 .
C91 C92 1.3900 .
C91 H91 0.9500 .
C92 C93 1.3900 .
C93 C94 1.3900 .
C93 H93 0.9500 .
C94 H94 0.9500 .
C95 C96 1.452(15) .
C95 H95 0.9500 .
C96 C97 1.382(4) .
C97 C98 1.372(4) .
C97 H97 0.9500 .
C98 C99 1.380(4) .
C98 H98 0.9500 .
C99 C100 1.392(4) .
C99 H99 0.9500 .
C100 H100 0.9500 .
C101 H10A 0.9800 .
C101 H10B 0.9800 .
C101 H10C 0.9800 .
C102 C103 1.520(13) .
C102 H10D 0.9900 .
C102 H10E 0.9900 .
C103 H10F 0.9800 .
C103 H10G 0.9800 .
C103 H10H 0.9800 .
C104 C105 1.517(18) .
C104 C205 1.527(19) .
C104 H40A 0.9900 .
C104 H40B 0.9900 .
C104 H40C 0.9900 .
C104 H40D 0.9900 .
C105 H10I 0.9800 .
C105 H10J 0.9800 .
C105 H10K 0.9800 .
C205 H20A 0.9800 .
C205 H20B 0.9800 .
C205 H20C 0.9800 .
C106 H10L 0.9800 .
C106 H10M 0.9800 .
C106 H10N 0.9800 .
C107 H10O 0.9800 .
C107 H10P 0.9800 .
C107 H10Q 0.9800 .
C108 C109 1.511(17) .
C108 H10R 0.9900 .
C108 H10S 0.9900 .
C109 H10T 0.9800 .
C109 H10U 0.9800 .
C109 H10V 0.9800 .
C110 C111 1.508(17) .
C110 H11A 0.9900 .
C110 H11B 0.9900 .
C111 H11X 0.9800 .
C111 H11Y 0.9800 .
C111 H11Z 0.9800 .
C112 H11C 0.9800 .
C112 H11D 0.9800 .
C112 H11E 0.9800 .
C113 C114 1.45(2) .
C114 H11F 0.9800 .
C114 H11G 0.9800 .
C114 H11H 0.9800 .
O4 H4B 0.8500 .
O4 H4A 0.8500 .
S1 O3 1.375(13) .
S1 O2 1.408(13) .
S1 O1 1.453(12) .
S1 C201 2.005(19) .
C201 F1 1.303(17) .
C201 F3 1.309(17) .
C201 F2 1.343(17) .

loop_
_geom_torsion_atom_site_label_1
_geom_torsion_atom_site_label_2
_geom_torsion_atom_site_label_3
_geom_torsion_atom_site_label_4
_geom_torsion
_geom_torsion_site_symmetry_1
C6 N1 C2 C3 2(3) .
Zn1 N1 C2 C3 169.5(16) .
N1 C2 C3 C4 2(3) .
C2 C3 C4 C5 -5(3) .
C3 C4 C5 C6 3(3) .
C2 N1 C6 C5 -3(2) .
Zn1 N1 C6 C5 -172.7(12) .
C2 N1 C6 C1 -179.0(14) .
Zn1 N1 C6 C1 11.9(17) .
C4 C5 C6 N1 1(3) .
C4 C5 C6 C1 175.9(16) .
C7 N2 C1 C6 -177.8(11) .
Zn1 N2 C1 C6 3.0(17) .
N1 C6 C1 N2 -10(2) .
C5 C6 C1 N2 174.4(15) .
C1 N2 C7 C8 41.9(14) .
Zn1 N2 C7 C8 -139.2(7) .
C1 N2 C7 C12 -137.0(10) .
Zn1 N2 C7 C12 41.9(11) .
C12 C7 C8 C9 0.0 .
N2 C7 C8 C9 -178.8(9) .
C7 C8 C9 C10 0.0 .
C8 C9 C10 C11 0.0 .
C8 C9 C10 C13 173.2(9) .
C9 C10 C11 C12 0.0 .
C13 C10 C11 C12 -172.9(9) .
C10 C11 C12 C7 0.0 .
C8 C7 C12 C11 0.0 .
N2 C7 C12 C11 178.9(9) .
C9 C10 C13 C32 -82.0(12) .
C11 C10 C13 C32 91.1(12) .
C9 C10 C13 C14 99.1(12) .
C11 C10 C13 C14 -87.8(12) .
C17 N7 C14 C13 -177.3(15) .
Zn4 N7 C14 C13 20(2) .
C17 N7 C14 C15 0.5(18) .
Zn4 N7 C14 C15 -162.2(11) .
C32 C13 C14 N7 -2(2) .
C10 C13 C14 N7 177.1(12) .
C32 C13 C14 C15 -179.1(15) .
C10 C13 C14 C15 0(2) .
N7 C14 C15 C16 3(2) .
C13 C14 C15 C16 -179.5(16) .
N7 C14 C15 C45 178.6(18) .
C13 C14 C15 C45 -4(3) .
C14 C15 C16 C17 -5(2) .
C45 C15 C16 C17 179.1(18) .
C14 C15 C16 C46 175(2) .
C45 C15 C16 C46 -1(4) .
C14 N7 C17 C18 -179.9(16) .
Zn4 N7 C17 C18 -17(2) .
C14 N7 C17 C16 -3(2) .
Zn4 N7 C17 C16 159.7(12) .
C15 C16 C17 N7 5(2) .
C46 C16 C17 N7 -174.8(19) .
C15 C16 C17 C18 -179(2) .
C46 C16 C17 C18 1(3) .
N7 C17 C18 C19 3(3) .
C16 C17 C18 C19 -172.8(19) .
C22 N8 C19 C18 171.6(16) .
Zn4 N8 C19 C18 -3(2) .
C22 N8 C19 C20 -1.2(17) .
Zn4 N8 C19 C20 -175.9(11) .
C17 C18 C19 N8 8(3) .
C17 C18 C19 C20 -179.5(18) .
N8 C19 C20 C21 0.9(19) .
C18 C19 C20 C21 -172.5(15) .
N8 C19 C20 C48 176.3(17) .
C18 C19 C20 C48 3(3) .
C19 C20 C21 C22 -0.2(18) .
C48 C20 C21 C22 -175.7(16) .
C19 C20 C21 C50 -178.3(14) .
C48 C20 C21 C50 6(3) .
C19 N8 C22 C23 -179.9(12) .
Zn4 N8 C22 C23 -5.7(18) .
C19 N8 C22 C21 1.0(14) .
Zn4 N8 C22 C21 175.1(9) .
C20 C21 C22 C23 -179.5(15) .
C50 C21 C22 C23 -1(2) .
C20 C21 C22 N8 -0.4(16) .
C50 C21 C22 N8 177.6(13) .
N8 C22 C23 C24 -5(2) .
C21 C22 C23 C24 174.1(14) .
N8 C22 C23 C33 172.7(10) .
C21 C22 C23 C33 -8(2) .
C22 C23 C24 N5 1(2) .
C33 C23 C24 N5 -176.0(10) .
C22 C23 C24 C25 -175.7(13) .
C33 C23 C24 C25 6.8(18) .
C27 N5 C24 C23 -173.4(11) .
Zn4 N5 C24 C23 12.5(17) .
C27 N5 C24 C25 4.3(13) .
Zn4 N5 C24 C25 -169.8(8) .
C23 C24 C25 C26 173.2(13) .
N5 C24 C25 C26 -4.2(14) .
C23 C24 C25 C51 -2(2) .
N5 C24 C25 C51 -179.5(13) .
C24 C25 C26 C27 2.5(15) .
C51 C25 C26 C27 178.3(12) .
C24 C25 C26 C52 -177.4(14) .
C51 C25 C26 C52 -2(2) .
C24 N5 C27 C28 176.6(12) .
Zn4 N5 C27 C28 -8.9(18) .
C24 N5 C27 C26 -2.6(14) .
Zn4 N5 C27 C26 171.9(8) .
C25 C26 C27 N5 0.1(15) .
C52 C26 C27 N5 180.0(13) .
C25 C26 C27 C28 -179.1(13) .
C52 C26 C27 C28 1(2) .
N5 C27 C28 C29 5(2) .
C26 C27 C28 C29 -176.2(14) .
C32 N6 C29 C28 177.6(14) .
Zn4 N6 C29 C28 5.7(19) .
C32 N6 C29 C30 -5.0(16) .
Zn4 N6 C29 C30 -176.9(9) .
C27 C28 C29 N6 -3(2) .
C27 C28 C29 C30 180.0(14) .
N6 C29 C30 C31 4.9(17) .
C28 C29 C30 C31 -177.7(14) .
N6 C29 C30 C54 -177.1(13) .
C28 C29 C30 C54 0(2) .
C29 C30 C31 C32 -2.6(16) .
C54 C30 C31 C32 179.4(14) .
C29 C30 C31 C56 174.3(13) .
C54 C30 C31 C56 -4(2) .
C29 N6 C32 C13 -176.6(13) .
Zn4 N6 C32 C13 -5(2) .
C29 N6 C32 C31 3.2(15) .
Zn4 N6 C32 C31 174.5(9) .
C14 C13 C32 N6 -6(2) .
C10 C13 C32 N6 175.3(11) .
C14 C13 C32 C31 174.3(14) .
C10 C13 C32 C31 -4(2) .
C30 C31 C32 N6 -0.3(16) .
C56 C31 C32 N6 -176.5(15) .
C30 C31 C32 C13 179.6(14) .
C56 C31 C32 C13 3(3) .
C22 C23 C33 C34 96.8(11) .
C24 C23 C33 C34 -85.3(11) .
C22 C23 C33 C38 -81.2(11) .
C24 C23 C33 C38 96.8(10) .
C38 C33 C34 C35 0.0 .
C23 C33 C34 C35 -177.9(9) .
C33 C34 C35 C36 0.0 .
C34 C35 C36 C37 0.0 .
C34 C35 C36 N3 -179.7(9) .
C39 N3 C36 C37 133.9(10) .
Zn1 N3 C36 C37 -55.5(10) 3_665
C39 N3 C36 C35 -46.4(14) .
Zn1 N3 C36 C35 124.2(7) 3_665
C35 C36 C37 C38 0.0 .
N3 C36 C37 C38 179.7(9) .
C36 C37 C38 C33 0.0 .
C34 C33 C38 C37 0.0 .
C23 C33 C38 C37 178.0(9) .
C36 N3 C39 C40 174.3(11) .
Zn1 N3 C39 C40 2.1(16) 3_665
C44 N4 C40 C41 5(2) .
Zn1 N4 C40 C41 -158.9(13) 3_665
C44 N4 C40 C39 -176.1(14) .
Zn1 N4 C40 C39 19.5(16) 3_665
N3 C39 C40 N4 -16(2) .
N3 C39 C40 C41 162.7(14) .
N4 C40 C41 C42 -2(3) .
C39 C40 C41 C42 -179.9(15) .
C40 C41 C42 C43 -2(3) .
C41 C42 C43 C44 2(3) .
C40 N4 C44 C43 -6(3) .
Zn1 N4 C44 C43 154.5(14) 3_665
C42 C43 C44 N4 2(3) .
C15 C16 C46 C47 86(3) .
C17 C16 C46 C47 -94(3) .
C15 C16 C46 C47' -105(9) .
C17 C16 C46 C47' 75(9) .
C21 C20 C48 C49 68(3) .
C19 C20 C48 C49 -106(2) .
C21 C20 C48 C49' -111(3) .
C19 C20 C48 C49' 75(3) .
C25 C26 C52 C53 -105.4(18) .
C27 C26 C52 C53 74.7(19) .
C31 C30 C54 C55 82(2) .
C29 C30 C54 C55 -95.9(18) .
C61 N9 C57 C58 -3(3) .
Zn1 N9 C57 C58 175.1(18) .
N9 C57 C58 C59 5(4) .
C57 C58 C59 C60 -2(5) .
C58 C59 C60 C61 -1(4) .
C57 N9 C61 C60 0(3) .
Zn1 N9 C61 C60 -179.1(15) .
C57 N9 C61 C62 179.6(16) .
Zn1 N9 C61 C62 1(2) .
C59 C60 C61 N9 3(3) .
C59 C60 C61 C62 -177(2) .
C63 N10 C62 C61 -180.0(14) .
Zn1 N10 C62 C61 14(2) .
N9 C61 C62 N10 -11(3) .
C60 C61 C62 N10 169.0(18) .
C62 N10 C63 C64 128.8(13) .
Zn1 N10 C63 C64 -67.7(11) .
C62 N10 C63 C68 -52.2(17) .
Zn1 N10 C63 C68 111.3(9) .
C68 C63 C64 C65 0.0 .
N10 C63 C64 C65 179.1(9) .
C63 C64 C65 C66 0.0 .
C64 C65 C66 C67 0.0 .
C64 C65 C66 C69 177.5(10) .
C65 C66 C67 C68 0.0 .
C69 C66 C67 C68 -177.5(10) .
C66 C67 C68 C63 0.0 .
C64 C63 C68 C67 0.0 .
N10 C63 C68 C67 -179.0(10) .
C67 C66 C69 C88 94.2(12) .
C65 C66 C69 C88 -83.3(13) .
C67 C66 C69 C70 -97.7(12) .
C65 C66 C69 C70 84.8(12) .
C73 N15 C70 C69 -177.4(12) .
Zn3 N15 C70 C69 0.3(18) .
C73 N15 C70 C71 -2.4(14) .
Zn3 N15 C70 C71 175.3(9) .
C88 C69 C70 N15 -5(2) .
C66 C69 C70 N15 -172.0(11) .
C88 C69 C70 C71 -179.2(14) .
C66 C69 C70 C71 14(2) .
N15 C70 C71 C72 0.8(15) .
C69 C70 C71 C72 175.4(13) .
N15 C70 C71 C101 179.3(13) .
C69 C70 C71 C101 -6(2) .
C70 C71 C72 C73 1.2(16) .
C101 C71 C72 C73 -177.5(12) .
C70 C71 C72 C102 -177.2(13) .
C101 C71 C72 C102 4(2) .
C70 N15 C73 C74 -173.0(13) .
Zn3 N15 C73 C74 9.0(18) .
C70 N15 C73 C72 3.2(15) .
Zn3 N15 C73 C72 -174.8(9) .
C71 C72 C73 N15 -2.9(17) .
C102 C72 C73 N15 175.7(12) .
C71 C72 C73 C74 173.0(14) .
C102 C72 C73 C74 -8(2) .
N15 C73 C74 C75 6(3) .
C72 C73 C74 C75 -169.9(16) .
C78 N16 C75 C74 175.7(13) .
Zn3 N16 C75 C74 -5(2) .
C78 N16 C75 C76 -1.0(16) .
Zn3 N16 C75 C76 178.3(9) .
C73 C74 C75 N16 -8(3) .
C73 C74 C75 C76 168.5(16) .
N16 C75 C76 C77 -1.9(18) .
C74 C75 C76 C77 -178.6(15) .
N16 C75 C76 C104 174.6(16) .
C74 C75 C76 C104 -2(3) .
C104 C76 C77 C78 -172.3(18) .
C75 C76 C77 C78 4.0(18) .
C104 C76 C77 C106 1(3) .
C75 C76 C77 C106 177.7(14) .
C75 N16 C78 C79 174.2(14) .
Zn3 N16 C78 C79 -5(2) .
C75 N16 C78 C77 3.5(16) .
Zn3 N16 C78 C77 -175.8(10) .
C76 C77 C78 N16 -5.2(19) .
C106 C77 C78 N16 -177.7(16) .
C76 C77 C78 C79 -175.3(15) .
C106 C77 C78 C79 12(3) .
N16 C78 C79 C80 6(2) .
C77 C78 C79 C80 175.3(16) .
N16 C78 C79 C89 -178.8(12) .
C77 C78 C79 C89 -10(2) .
C83 N13 C80 C79 -180.0(17) .
Zn3 N13 C80 C79 -9(3) .
C83 N13 C80 C81 -2(2) .
Zn3 N13 C80 C81 169.2(12) .
C78 C79 C80 N13 0(3) .
C89 C79 C80 N13 -174.5(14) .
C78 C79 C80 C81 -176.9(17) .
C89 C79 C80 C81 8(3) .
N13 C80 C81 C82 1(2) .
C79 C80 C81 C82 178.7(19) .
N13 C80 C81 C107 -177(2) .
C79 C80 C81 C107 1(3) .
C80 C81 C82 C83 1(2) .
C107 C81 C82 C83 178.9(18) .
C80 C81 C82 C108 -178(2) .
C107 C81 C82 C108 0(4) .
C80 N13 C83 C84 -177(2) .
Zn3 N13 C83 C84 11(3) .
C80 N13 C83 C82 3(2) .
Zn3 N13 C83 C82 -169.6(13) .
C81 C82 C83 N13 -2(3) .
C108 C82 C83 N13 177(2) .
C81 C82 C83 C84 177(2) .
C108 C82 C83 C84 -4(3) .
N13 C83 C84 C85 7(4) .
C82 C83 C84 C85 -172(2) .
C88 N14 C85 C84 -179.4(17) .
Zn3 N14 C85 C84 -5(3) .
C88 N14 C85 C86 4(2) .
Zn3 N14 C85 C86 178.5(12) .
C83 C84 C85 N14 -10(3) .
C83 C84 C85 C86 166(2) .
N14 C85 C86 C87 -4(2) .
C84 C85 C86 C87 -180.0(18) .
N14 C85 C86 C110 -179.3(19) .
C84 C85 C86 C110 4(3) .
C85 C86 C87 C88 1(2) .
C110 C86 C87 C88 177(2) .
C85 C86 C87 C112 -176.0(17) .
C110 C86 C87 C112 -1(3) .
C85 N14 C88 C69 175.8(15) .
Zn3 N14 C88 C69 2(2) .
C85 N14 C88 C87 -3.1(19) .
Zn3 N14 C88 C87 -176.9(11) .
C70 C69 C88 N14 4(2) .
C66 C69 C88 N14 170.8(13) .
C70 C69 C88 C87 -177.3(16) .
C66 C69 C88 C87 -10(2) .
C86 C87 C88 N14 1(2) .
C112 C87 C88 N14 177.9(19) .
C86 C87 C88 C69 -178.0(16) .
C112 C87 C88 C69 -1(3) .
C78 C79 C89 C90 86.3(13) .
C80 C79 C89 C90 -98.2(14) .
C78 C79 C89 C94 -94.3(14) .
C80 C79 C89 C94 81.2(15) .
C94 C89 C90 C91 0.0 .
C79 C89 C90 C91 179.4(11) .
C89 C90 C91 C92 0.0 .
C90 C91 C92 C93 0.0 .
C90 C91 C92 N11 -175.1(10) .
C95 N11 C92 C91 -64.4(14) .
Zn2 N11 C92 C91 98.1(9) .
C95 N11 C92 C93 120.5(12) .
Zn2 N11 C92 C93 -77.0(11) .
C91 C92 C93 C94 0.0 .
N11 C92 C93 C94 175.0(10) .
C92 C93 C94 C89 0.0 .
C90 C89 C94 C93 0.0 .
C79 C89 C94 C93 -179.4(11) .
C92 N11 C95 C96 172.4(12) .
Zn2 N11 C95 C96 7.3(18) .
C100 N12 C96 C97 -1(2) .
Zn2 N12 C96 C97 -175.2(12) .
C100 N12 C96 C95 176.4(12) .
Zn2 N12 C96 C95 2.6(16) .
N11 C95 C96 N12 -7(2) .
N11 C95 C96 C97 170.9(15) .
N12 C96 C97 C98 1(3) .
C95 C96 C97 C98 -176.6(15) .
C96 C97 C98 C99 0(3) .
C97 C98 C99 C100 -1(3) .
C96 N12 C100 C99 1(2) .
Zn2 N12 C100 C99 173.5(12) .
C98 C99 C100 N12 1(3) .
C71 C72 C102 C103 97.5(18) .
C73 C72 C102 C103 -80.7(17) .
C77 C76 C104 C105 88(3) .
C75 C76 C104 C105 -87(2) .
C77 C76 C104 C205 -63(3) .
C75 C76 C104 C205 121(2) .
C81 C82 C108 C109 -93(3) .
C83 C82 C108 C109 89(3) .
C87 C86 C110 C111 -82(3) .
C85 C86 C110 C111 92(3) .

loop_
_platon_squeeze_void_nr
_platon_squeeze_void_average_x
_platon_squeeze_void_average_y
_platon_squeeze_void_average_z
_platon_squeeze_void_volume
_platon_squeeze_void_count_electrons
_platon_squeeze_void_content
1 -0.009 -0.014 0.000 19356 6322 ' '
